data_4026245
loop_
_publ_author_name
'Laura P. Hern\'andez-Egu\'ia'
'Eduardo C. Escudero-Ad\'an'
'Julio R. Pinz\'on'
'Luis Echegoyen'
'Pablo Ballester'

_publ_section_title
;
 Complexation of Sc3N@C80 Endohedral Fullerene with Cyclic
 Zn-Bisporphyrins: Solid State and Solution Studies
;
_journal_name_full 'Journal of Organic Chemistry'
_journal_page_first 3258
_journal_page_last 3265
_journal_paper_doi 10.1021/jo200154d
_journal_volume 76
_journal_year 2011
_chemical_formula_sum 'C26 H7.5 N0.25 Sc0.75'
_chemical_formula_weight 357.04
_chemical_name_systematic
; 
 ? 
;
_space_group_IT_number 12
_symmetry_cell_setting monoclinic
_symmetry_space_group_name_Hall '-C 2y'
_symmetry_space_group_name_H-M 'C 1 2/m 1'
_atom_sites_solution_hydrogens geom
_atom_sites_solution_primary direct
_atom_sites_solution_secondary difmap
_audit_creation_method SHELXL-97
_cell_angle_alpha 90.00
_cell_angle_beta 106.274(5)
_cell_angle_gamma 90.00
_cell_formula_units_Z 8
_cell_length_a 17.4410(3)
_cell_length_b 14.2204(3)
_cell_length_c 11.6628(3)
_cell_measurement_reflns_used 3
_cell_measurement_temperature 100(2)
_cell_measurement_theta_max 0.00
_cell_measurement_theta_min 0.00
_cell_volume 2776.69(13)
_computing_cell_refinement 'Bruker APEX2 v2009.1-0'
_computing_data_reduction 'Bruker SAINT V7.60A'
_computing_molecular_graphics 'Bruker SHELXTL'
_computing_publication_material 'Bruker SHELXTL'
_computing_structure_refinement 'SHELXS-97 (Sheldrick, 2008)'
_computing_structure_solution Sir2007
_diffrn_ambient_temperature 100(2)
_diffrn_detector_area_resol_mean 2048
_diffrn_measured_fraction_theta_full 0.970
_diffrn_measured_fraction_theta_max 0.908
_diffrn_measurement_device_type 'ESRF BM-16'
_diffrn_measurement_method
;
 Fullsphere data collection, phi scans
;
_diffrn_radiation_monochromator Si111
_diffrn_radiation_source Synchrotron
_diffrn_radiation_type synchrotron
_diffrn_radiation_wavelength 0.73780
_diffrn_reflns_av_R_equivalents 0.0496
_diffrn_reflns_av_sigmaI/netI 0.0300
_diffrn_reflns_limit_h_max 17
_diffrn_reflns_limit_h_min -17
_diffrn_reflns_limit_k_max 55
_diffrn_reflns_limit_k_min -55
_diffrn_reflns_limit_l_max 24
_diffrn_reflns_limit_l_min -24
_diffrn_reflns_number 4149
_diffrn_reflns_theta_full 27.50
_diffrn_reflns_theta_max 26.72
_diffrn_reflns_theta_min 1.11
_exptl_absorpt_coefficient_mu 0.426
_exptl_absorpt_correction_T_max 1.0
_exptl_absorpt_correction_T_min 0.98
_exptl_absorpt_correction_type empirical
_exptl_absorpt_process_details
; 
 SADABS Version 2008/1 Bruker-Nonius
 Blessing, Acta Cryst. (1995) A51 33-38
;
_exptl_crystal_colour Black
_exptl_crystal_density_diffrn 1.708
_exptl_crystal_description Block
_exptl_crystal_F_000 1448
_exptl_crystal_size_max 0.15
_exptl_crystal_size_mid 0.10
_exptl_crystal_size_min 0.10
_refine_diff_density_max 1.991
_refine_diff_density_min -1.578
_refine_diff_density_rms 0.162
_refine_ls_extinction_coef 0.040(4)
_refine_ls_extinction_expression Fc^*^=kFc[1+0.001xFc^2^\l^3^/sin(2\q)]^-1/4^
_refine_ls_extinction_method SHELXL
_refine_ls_goodness_of_fit_ref 1.860
_refine_ls_hydrogen_treatment noref
_refine_ls_matrix_type full
_refine_ls_number_parameters 440
_refine_ls_number_reflns 4149
_refine_ls_number_restraints 726
_refine_ls_restrained_S_all 1.848
_refine_ls_R_factor_all 0.1368
_refine_ls_R_factor_gt 0.1262
_refine_ls_shift/su_max 0.013
_refine_ls_shift/su_mean 0.001
_refine_ls_structure_factor_coef Fsqd
_refine_ls_weighting_details 'calc w=1/[\s^2^(Fo^2^)+(0.1321P)^2^+5.4671P] where P=(Fo^2^+2Fc^2^)/3'
_refine_ls_weighting_scheme calc
_refine_ls_wR_factor_gt 0.3336
_refine_ls_wR_factor_ref 0.3466
_reflns_number_gt 3791
_reflns_number_total 4144
_reflns_threshold_expression >2sigma(I)
_cod_data_source_file jo200154d_si_001.cif
_cod_data_source_block c80c2m-05
_cod_original_cell_volume 2776.69(10)
_cod_original_formula_sum 'C26 H7.50 N0.25 Sc0.75'
_cod_database_code 4026245

loop_
_symmetry_equiv_pos_as_xyz
'x, y, z'
'-x, y, -z'
'x+1/2, y+1/2, z'
'-x+1/2, y+1/2, -z'
'-x, -y, -z'
'x, -y, z'
'-x+1/2, -y+1/2, -z'
'x+1/2, -y+1/2, z'

loop_
_atom_site_label
_atom_site_type_symbol
_atom_site_fract_x
_atom_site_fract_y
_atom_site_fract_z
_atom_site_U_iso_or_equiv
_atom_site_adp_type
_atom_site_occupancy
_atom_site_symmetry_multiplicity
_atom_site_calc_flag
_atom_site_refinement_flags
_atom_site_disorder_group
C1 C 0.3211(3) -0.1259(4) 0.7437(4) 0.0158(4) Uani 0.50 1 d PU -1
C2 C 0.3018(3) -0.1580(4) 0.8473(4) 0.0153(4) Uani 0.50 1 d PU -1
C3 C 0.2661(3) -0.0875(4) 0.9036(5) 0.0170(4) Uani 0.50 1 d PU -1
C4 C 0.2606(2) -0.0080(5) 0.8247(4) 0.0197(4) Uani 0.50 1 d PU -1
C5 C 0.2930(3) -0.0286(3) 0.7264(5) 0.0209(4) Uani 0.50 1 d PU -1
C6 C 0.3358(3) 0.0360(4) 0.6795(5) 0.0223(4) Uani 0.50 1 d PU -1
C7 C 0.3994(3) -0.0101(5) 0.6351(4) 0.0225(4) Uani 0.50 1 d PU -1
C8 C 0.4277(3) -0.0902(4) 0.6509(4) 0.0186(4) Uani 0.50 1 d PU -1
C9 C 0.3869(3) -0.1546(4) 0.7069(4) 0.0160(4) Uani 0.50 1 d PU -1
C10 C 0.4364(3) -0.2304(3) 0.7781(4) 0.0140(4) Uani 0.50 1 d PU -1
C11 C 0.4153(3) -0.2621(3) 0.8828(4) 0.0141(4) Uani 0.50 1 d PU -1
C12 C 0.3526(3) -0.2283(4) 0.9236(4) 0.0154(4) Uani 0.50 1 d PU -1
C13 C 0.3605(3) -0.2220(4) 1.0438(4) 0.0150(5) Uani 0.50 1 d PU -1
C14 C 0.3276(3) -0.1491(4) 1.0996(4) 0.0169(5) Uani 0.50 1 d PU -1
C15 C 0.2810(3) -0.0785(4) 1.0290(4) 0.0170(5) Uani 0.50 1 d PU -1
C16 C 0.2829(2) 0.0140(4) 1.0710(4) 0.0195(5) Uani 0.50 1 d PU -1
C17 C 0.2755(3) 0.0931(4) 0.9892(5) 0.0198(5) Uani 0.50 1 d PU -1
C18 C 0.2678(3) 0.0832(4) 0.8688(5) 0.0183(4) Uani 0.50 1 d PU -1
C19 C 0.3086(3) 0.1536(4) 0.8154(5) 0.0191(4) Uani 0.50 1 d PU -1
C20 C 0.3394(3) 0.1282(4) 0.7217(5) 0.0210(4) Uani 0.50 1 d PU -1
C21 C 0.4091(3) 0.1866(4) 0.7316(5) 0.0238(4) Uani 0.50 1 d PU -1
C22 C 0.4175(3) 0.2539(4) 0.8343(5) 0.0225(5) Uani 0.50 1 d PU -1
C23 C 0.3523(3) 0.2316(4) 0.8834(5) 0.0207(4) Uani 0.50 1 d PU -1
C24 C 0.3655(3) 0.2353(4) 1.0074(5) 0.0199(5) Uani 0.50 1 d PU -1
C25 C 0.3266(3) 0.1697(4) 1.0623(5) 0.0189(5) Uani 0.50 1 d PU -1
C26 C 0.3585(3) 0.1299(4) 1.1780(4) 0.0163(5) Uani 0.50 1 d PU -1
C27 C 0.3360(3) 0.0364(4) 1.1886(4) 0.0187(5) Uani 0.50 1 d PU -1
C28 C 0.6182(3) 0.0324(4) 0.7460(4) 0.0224(5) Uani 0.50 1 d PU -1
C29 C 0.6196(3) 0.1276(4) 0.7866(5) 0.0218(6) Uani 0.50 1 d PU -1
C30 C 0.5635(3) 0.2473(4) 0.8737(5) 0.0243(5) Uani 0.50 1 d PU -1
C31 C 0.5526(3) 0.1857(4) 0.7658(5) 0.0243(5) Uani 0.50 1 d PU -1
C32 C 0.4716(3) 0.1569(4) 0.6971(5) 0.0255(5) Uani 0.50 1 d PU -1
C33 C 0.4701(4) 0.0648(5) 0.6479(5) 0.0251(5) Uani 0.50 1 d PU -1
C34 C 0.5401(3) 0.0111(5) 0.6703(3) 0.0217(5) Uani 0.50 1 d PU -1
C35 C 0.5130(3) -0.0864(4) 0.6728(4) 0.0182(5) Uani 0.50 1 d PU -1
C36 C 0.5639(3) -0.1591(4) 0.7503(4) 0.0161(5) Uani 0.50 1 d PU -1
C37 C 0.5229(3) -0.2323(4) 0.8015(4) 0.0140(4) Uani 0.50 1 d PU -1
C38 C 0.5566(3) -0.2656(3) 0.9195(4) 0.0148(5) Uani 0.50 1 d PU -1
C39 C 0.4929(3) -0.2837(3) 0.9707(4) 0.0156(5) Uani 0.50 1 d PU -1
C40 C 0.4954(3) 0.2775(4) 0.9057(5) 0.0243(6) Uani 0.50 1 d PU -1
C1S C 0.56665(18) 0.5000 0.9588(3) 0.0136(6) Uani 1 2 d SU .
H1SA H 0.6133 0.5000 0.9304 0.016 Uiso 1 2 d SR .
C2S C 0.4906(2) 0.5000 0.8761(3) 0.0160(8) Uani 1 2 d S .
C3S C 0.4805(3) 0.5000 0.7440(4) 0.0301(10) Uani 1 2 d S .
H3S1 H 0.5287 0.5256 0.7282 0.045 Uiso 0.50 1 calc PR .
H3S2 H 0.4344 0.5389 0.7040 0.045 Uiso 0.50 1 calc PR .
H3S3 H 0.4718 0.4355 0.7136 0.045 Uiso 0.50 1 calc PR .
C4S C 0.42534(19) 0.5000 0.9200(3) 0.0148(8) Uani 1 2 d S .
H4SA H 0.3726 0.5000 0.8657 0.018 Uiso 1 2 d SR .
C1T C 0.28916(15) 0.7930(2) 0.4269(2) 0.0232(6) Uani 1 1 d . .
H1TA H 0.3154 0.8225 0.3745 0.028 Uiso 1 1 d R .
C2T C 0.22550(16) 0.8366(2) 0.4524(2) 0.0215(6) Uani 1 1 d . .
H2TA H 0.2095 0.8970 0.4194 0.026 Uiso 1 1 calc R .
C3T C 0.18409(15) 0.7956(2) 0.5245(2) 0.0224(6) Uani 1 1 d . .
C4T C 0.11410(19) 0.8421(3) 0.5533(3) 0.0384(9) Uani 1 1 d . .
H4T1 H 0.1144 0.8263 0.6352 0.058 Uiso 1 1 calc R .
H4T2 H 0.0643 0.8199 0.4976 0.058 Uiso 1 1 calc R .
H4T3 H 0.1181 0.9105 0.5458 0.058 Uiso 1 1 calc R .
N1 N 0.5000 0.0000 1.0000 0.004 Uani 1 4 d SU .
Sc3 Sc 0.39656(17) 0.0000 0.8697(3) 0.0205(3) Uani 0.25 2 d SP 1
Sc56 Sc 0.4909(2) -0.1111(3) 0.8878(4) 0.0205(3) Uani 0.13 1 d P 1
Sc4 Sc 0.45046(17) 0.0000 0.8217(3) 0.0205(3) Uani 0.25 2 d SP 2
Sc12 Sc 0.45094(8) -0.12393(9) 0.93158(13) 0.0205(3) Uani 0.38 1 d P .

loop_
_atom_site_aniso_label
_atom_site_aniso_U_11
_atom_site_aniso_U_22
_atom_site_aniso_U_33
_atom_site_aniso_U_23
_atom_site_aniso_U_13
_atom_site_aniso_U_12
C1 0.0137(7) 0.0149(7) 0.0160(7) -0.0068(7) -0.0007(6) -0.0027(7)
C2 0.0111(8) 0.0147(7) 0.0179(7) -0.0070(6) 0.0007(6) -0.0065(7)
C3 0.0107(8) 0.0174(7) 0.0217(6) -0.0056(6) 0.0023(7) -0.0049(7)
C4 0.0131(8) 0.0181(7) 0.0237(7) -0.0036(6) -0.0016(6) 0.0018(7)
C5 0.0191(8) 0.0182(7) 0.0210(7) -0.0044(6) -0.0017(6) 0.0030(6)
C6 0.0250(7) 0.0193(7) 0.0189(8) -0.0012(7) 0.0000(6) 0.0055(6)
C7 0.0278(7) 0.0203(7) 0.0171(8) -0.0011(8) 0.0028(6) 0.0031(6)
C8 0.0229(7) 0.0188(7) 0.0139(8) -0.0050(7) 0.0046(7) 0.0006(6)
C9 0.0167(7) 0.0148(8) 0.0141(8) -0.0060(7) 0.0003(6) 0.0001(6)
C10 0.0152(7) 0.0120(8) 0.0142(7) -0.0071(7) 0.0031(6) -0.0015(7)
C11 0.0166(7) 0.0095(8) 0.0161(7) -0.0047(7) 0.0045(6) -0.0048(7)
C12 0.0148(7) 0.0137(8) 0.0180(7) -0.0038(7) 0.0054(6) -0.0069(7)
C13 0.0156(9) 0.0136(9) 0.0185(8) -0.0022(8) 0.0090(7) -0.0102(8)
C14 0.0159(9) 0.0173(9) 0.0205(8) -0.0033(8) 0.0104(8) -0.0088(8)
C15 0.0120(8) 0.0204(7) 0.0214(7) -0.0050(7) 0.0092(7) -0.0054(7)
C16 0.0145(8) 0.0216(7) 0.0245(7) -0.0050(6) 0.0087(7) -0.0004(7)
C17 0.0145(8) 0.0211(7) 0.0239(7) -0.0034(6) 0.0054(7) 0.0053(7)
C18 0.0130(8) 0.0179(7) 0.0212(7) -0.0011(6) 0.0001(7) 0.0073(7)
C19 0.0177(8) 0.0162(8) 0.0196(7) 0.0022(6) -0.0009(6) 0.0090(7)
C20 0.0230(7) 0.0181(7) 0.0191(8) 0.0023(7) 0.0013(6) 0.0063(7)
C21 0.0279(7) 0.0201(8) 0.0216(8) 0.0048(7) 0.0039(6) 0.0037(7)
C22 0.0262(7) 0.0178(8) 0.0214(7) 0.0051(7) 0.0032(6) 0.0035(7)
C23 0.0218(7) 0.0175(8) 0.0206(7) 0.0021(7) 0.0020(6) 0.0072(7)
C24 0.0189(9) 0.0180(9) 0.0220(7) -0.0019(8) 0.0044(7) 0.0063(8)
C25 0.0167(9) 0.0197(8) 0.0218(7) -0.0043(6) 0.0078(7) 0.0074(7)
C26 0.0136(9) 0.0193(9) 0.0195(8) -0.0068(8) 0.0105(8) 0.0054(8)
C27 0.0165(10) 0.0221(9) 0.0214(8) -0.0066(7) 0.0119(8) -0.0003(9)
C28 0.0282(8) 0.0237(8) 0.0204(9) 0.0002(8) 0.0152(8) -0.0053(8)
C29 0.0268(8) 0.0230(9) 0.0203(10) 0.0035(8) 0.0141(8) -0.0057(8)
C30 0.0293(8) 0.0212(10) 0.0247(9) 0.0047(8) 0.0113(8) -0.0039(8)
C31 0.0294(7) 0.0229(8) 0.0230(8) 0.0051(7) 0.0113(7) -0.0034(7)
C32 0.0309(7) 0.0224(8) 0.0233(8) 0.0041(7) 0.0079(7) 0.0000(7)
C33 0.0318(7) 0.0236(7) 0.0199(9) 0.0017(7) 0.0076(7) 0.0007(6)
C34 0.0303(7) 0.0229(7) 0.0158(8) -0.0005(8) 0.0128(7) -0.0019(7)
C35 0.0236(7) 0.0205(7) 0.0136(8) -0.0051(7) 0.0107(7) 0.0003(6)
C36 0.0203(8) 0.0163(9) 0.0149(9) -0.0074(7) 0.0104(7) 0.0004(7)
C37 0.0162(7) 0.0127(8) 0.0146(7) -0.0077(7) 0.0067(6) 0.0015(7)
C38 0.0184(8) 0.0102(10) 0.0154(8) -0.0049(8) 0.0041(7) 0.0023(9)
C39 0.0200(8) 0.0097(10) 0.0159(9) -0.0017(8) 0.0031(7) -0.0004(9)
C40 0.0278(8) 0.0203(10) 0.0245(9) 0.0036(8) 0.0070(7) -0.0018(8)
C1S 0.0113(10) 0.0080(11) 0.0245(12) 0.000 0.0102(9) 0.000
C2S 0.0222(14) 0.0039(13) 0.0247(15) 0.000 0.0112(12) 0.000
C3S 0.041(2) 0.025(2) 0.0259(17) 0.000 0.0116(15) 0.000
C4S 0.0073(12) 0.0042(13) 0.0297(16) 0.000 -0.0003(11) 0.000
C1T 0.0242(10) 0.0407(14) 0.0052(8) -0.0031(10) 0.0045(7) -0.0224(10)
C2T 0.0251(11) 0.0281(13) 0.0084(9) -0.0031(9) 0.0000(8) -0.0165(10)
C3T 0.0177(10) 0.0417(16) 0.0041(8) -0.0042(10) -0.0029(8) -0.0132(10)
C4T 0.0231(13) 0.056(2) 0.0347(15) -0.0068(15) 0.0055(11) -0.0080(14)
N1 0.003 0.005 0.003 0.000 -0.002 0.000
Sc3 0.0170(5) 0.0074(4) 0.0272(5) 0.000 -0.0102(4) 0.000
Sc56 0.0170(5) 0.0074(4) 0.0272(5) 0.000 -0.0102(4) 0.000
Sc4 0.0170(5) 0.0074(4) 0.0272(5) 0.000 -0.0102(4) 0.000
Sc12 0.0170(5) 0.0074(4) 0.0272(5) 0.000 -0.0102(4) 0.000

loop_
_atom_type_symbol
_atom_type_description
_atom_type_scat_dispersion_real
_atom_type_scat_dispersion_imag
_atom_type_scat_source
C C 0.0033 0.0016 'International Tables Vol C Tables 4.2.6.8 and 6.1.1.4'
H H 0.0000 0.0000 'International Tables Vol C Tables 4.2.6.8 and 6.1.1.4'
N N 0.0061 0.0033 'International Tables Vol C Tables 4.2.6.8 and 6.1.1.4'
Sc Sc 0.2519 0.3716 'International Tables Vol C Tables 4.2.6.8 and 6.1.1.4'

loop_
_geom_angle_atom_site_label_1
_geom_angle_atom_site_label_2
_geom_angle_atom_site_label_3
_geom_angle
_geom_angle_site_symmetry_1
_geom_angle_site_symmetry_3
C9 C1 C2 125.5(4) . .
C9 C1 C5 120.5(5) . .
C2 C1 C5 105.7(5) . .
C9 C1 Sc3 92.7(3) . .
C2 C1 Sc3 86.6(3) . .
C5 C1 Sc3 59.7(3) . .
C9 C1 Sc12 71.0(3) . .
C2 C1 Sc12 69.7(2) . .
C5 C1 Sc12 106.1(3) . .
Sc3 C1 Sc12 46.54(9) . .
C1 C2 C3 113.8(5) . .
C1 C2 C12 119.4(4) . .
C3 C2 C12 117.8(4) . .
C1 C2 Sc12 78.9(3) . .
C3 C2 Sc12 102.6(3) . .
C12 C2 Sc12 61.1(2) . .
C1 C2 Sc3 62.6(3) . .
C3 C2 Sc3 73.3(3) . .
C12 C2 Sc3 104.8(3) . .
Sc12 C2 Sc3 44.84(9) . .
C15 C3 C2 123.9(5) . .
C15 C3 C4 123.1(5) . .
C2 C3 C4 102.5(5) . .
C15 C3 Sc3 100.9(3) . .
C2 C3 Sc3 76.4(3) . .
C4 C3 Sc3 57.1(2) . .
C18 C4 C5 118.0(5) . .
C18 C4 C3 120.9(4) . .
C5 C4 C3 112.1(6) . .
C18 C4 Sc3 83.6(3) . .
C5 C4 Sc3 65.2(3) . .
C3 C4 Sc3 90.8(3) . .
C6 C5 C4 123.5(5) . .
C6 C5 C1 118.9(5) . .
C4 C5 C1 105.9(5) . .
C6 C5 Sc3 75.6(3) . .
C4 C5 Sc3 76.8(3) . .
C1 C5 Sc3 84.0(3) . .
C5 C6 C20 117.3(5) . .
C5 C6 C7 112.2(5) . .
C20 C6 C7 124.6(5) . .
C5 C6 Sc3 67.4(3) . .
C20 C6 Sc3 84.4(3) . .
C7 C6 Sc3 92.9(3) . .
C8 C7 C6 130.9(5) . .
C8 C7 C33 109.5(5) . .
C6 C7 C33 107.5(5) . .
C8 C7 Sc3 91.0(3) . .
C6 C7 Sc3 54.1(2) . .
C33 C7 Sc3 95.7(3) . .
C7 C8 C9 115.5(5) . .
C7 C8 C35 110.1(5) . .
C9 C8 C35 124.6(4) . .
C7 C8 Sc56 106.7(4) . .
C9 C8 Sc56 64.7(3) . .
C35 C8 Sc56 73.5(3) . .
C1 C9 C8 120.9(5) . .
C1 C9 C10 116.2(5) . .
C8 C9 C10 115.9(4) . .
C1 C9 Sc56 97.8(3) . .
C8 C9 Sc56 83.5(3) . .
C10 C9 Sc56 61.7(2) . .
C1 C9 Sc12 78.3(3) . .
C8 C9 Sc12 103.1(3) . .
C10 C9 Sc12 62.3(2) . .
Sc56 C9 Sc12 22.50(12) . .
C1 C9 Sc3 58.3(3) . .
C8 C9 Sc3 82.3(3) . .
C10 C9 Sc3 105.6(3) . .
Sc56 C9 Sc3 49.13(14) . .
Sc12 C9 Sc3 43.35(9) . .
C11 C10 C37 109.4(4) . .
C11 C10 C9 117.1(4) . .
C37 C10 C9 122.0(4) . .
C11 C10 Sc56 85.3(3) . .
C37 C10 Sc56 69.2(3) . .
C9 C10 Sc56 81.5(3) . .
C11 C10 Sc12 63.0(3) . .
C37 C10 Sc12 89.1(3) . .
C9 C10 Sc12 83.0(3) . .
Sc56 C10 Sc12 25.33(14) . .
C12 C11 C10 126.3(4) . .
C12 C11 C39 119.1(4) . .
C10 C11 C39 104.5(4) . .
C12 C11 Sc12 77.6(3) . .
C10 C11 Sc12 79.1(3) . .
C39 C11 Sc12 82.1(3) . .
C12 C11 Sc56 98.9(3) . .
C10 C11 Sc56 59.7(3) . .
C39 C11 Sc56 77.8(3) . .
Sc12 C11 Sc56 22.54(13) . .
C13 C12 C11 120.5(4) . .
C13 C12 C2 116.6(5) . .
C11 C12 C2 115.3(5) . .
C13 C12 Sc12 93.3(3) . .
C11 C12 Sc12 65.1(3) . .
C2 C12 Sc12 84.2(3) . .
C12 C13 C14 125.1(5) . .
C12 C13 Sc12 56.3(3) . .
C14 C13 Sc12 102.1(3) . .
C15 C14 C13 119.5(5) . .
C16 C15 C14 120.9(4) . .
C16 C15 C3 115.1(5) . .
C14 C15 C3 116.7(5) . .
C15 C16 C17 120.5(4) . .
C15 C16 C27 118.7(4) . .
C17 C16 C27 111.3(4) . .
C18 C17 C16 123.6(5) . .
C18 C17 C25 121.4(5) . .
C16 C17 C25 104.9(4) . .
C17 C18 C4 116.4(5) . .
C17 C18 C19 116.3(5) . .
C4 C18 C19 119.0(5) . .
C17 C18 Sc3 102.1(3) . .
C4 C18 Sc3 63.5(3) . .
C19 C18 Sc3 77.6(3) . .
C20 C19 C23 111.6(5) . .
C20 C19 C18 119.8(5) . .
C23 C19 C18 122.3(5) . .
C20 C19 Sc12 80.7(3) . 6
C23 C19 Sc12 62.9(3) . 6
C18 C19 Sc12 100.4(3) . 6
C20 C19 Sc3 69.4(3) . .
C23 C19 Sc3 108.7(3) . .
C18 C19 Sc3 69.7(3) . .
Sc12 C19 Sc3 46.47(11) 6 .
C19 C20 C6 122.1(6) . .
C19 C20 C21 106.7(5) . .
C6 C20 C21 121.4(5) . .
C19 C20 Sc3 79.4(3) . .
C6 C20 Sc3 62.1(3) . .
C21 C20 Sc3 101.5(3) . .
C19 C20 Sc12 68.2(3) . 6
C6 C20 Sc12 104.6(3) . 6
C21 C20 Sc12 63.9(3) . 6
Sc3 C20 Sc12 46.14(10) . 6
C32 C21 C20 122.2(6) . .
C32 C21 C22 122.3(5) . .
C20 C21 C22 108.7(5) . .
C32 C21 Sc12 97.1(4) . 6
C20 C21 Sc12 83.4(3) . 6
C22 C21 Sc12 62.0(3) . 6
C40 C22 C23 123.4(5) . .
C40 C22 C21 118.7(5) . .
C23 C22 C21 105.2(5) . .
C40 C22 Sc12 79.7(3) . 6
C23 C22 Sc12 74.4(3) . 6
C21 C22 Sc12 80.0(3) . 6
C24 C23 C22 118.7(5) . .
C24 C23 C19 120.2(5) . .
C22 C23 C19 107.6(5) . .
C24 C23 Sc12 82.8(3) . 6
C22 C23 Sc12 67.5(3) . 6
C19 C23 Sc12 82.2(3) . 6
C23 C24 C25 118.9(5) . .
C23 C24 Sc12 63.5(3) . 6
C25 C24 Sc12 98.7(4) . 6
C24 C25 C26 125.7(5) . .
C24 C25 C17 120.3(5) . .
C26 C25 C17 105.1(5) . .
C27 C26 C25 114.5(4) . .
C26 C27 C16 104.1(4) . .
C29 C28 C34 109.2(5) . .
C31 C29 C28 124.4(5) . .
C40 C30 C31 118.8(5) . .
C40 C30 Sc12 55.7(3) . 6
C31 C30 Sc12 84.6(3) . 6
C29 C31 C32 124.0(5) . .
C29 C31 C30 107.3(5) . .
C32 C31 C30 119.7(5) . .
C21 C32 C33 119.2(6) . .
C21 C32 C31 119.3(5) . .
C33 C32 C31 112.4(5) . .
C34 C33 C32 120.5(5) . .
C34 C33 C7 105.2(5) . .
C32 C33 C7 125.1(5) . .
C33 C34 C28 128.9(5) . .
C33 C34 C35 104.4(5) . .
C28 C34 C35 116.3(5) . .
C8 C35 C34 110.8(4) . .
C8 C35 C36 119.5(5) . .
C34 C35 C36 121.7(4) . .
C8 C35 Sc56 75.3(3) . .
C34 C35 Sc56 106.0(3) . .
C36 C35 Sc56 63.7(3) . .
C37 C36 C35 117.4(4) . .
C37 C36 Sc56 61.7(3) . .
C35 C36 Sc56 82.6(3) . .
C38 C37 C10 108.3(4) . .
C38 C37 C36 120.7(4) . .
C10 C37 C36 120.2(4) . .
C38 C37 Sc56 84.5(3) . .
C10 C37 Sc56 71.4(3) . .
C36 C37 Sc56 80.9(3) . .
C38 C37 Sc12 77.1(3) . .
C10 C37 Sc12 58.4(2) . .
C36 C37 Sc12 100.2(3) . .
Sc56 C37 Sc12 19.53(13) . .
C37 C38 C39 107.8(4) . .
C37 C38 Sc56 60.4(3) . .
C39 C38 Sc56 80.7(3) . .
C37 C38 Sc12 107.2(3) . 2_657
C39 C38 Sc12 71.3(3) . 2_657
Sc56 C38 Sc12 47.29(14) . 2_657
C37 C38 Sc12 72.8(3) . .
C39 C38 Sc12 60.0(3) . .
Sc56 C38 Sc12 20.85(12) . .
Sc12 C38 Sc12 42.74(9) 2_657 .
C38 C39 C11 110.0(4) . .
C38 C39 Sc12 88.9(3) . .
C11 C39 Sc12 60.0(2) . .
C38 C39 Sc12 77.5(3) . 2_657
C11 C39 Sc12 106.3(3) . 2_657
Sc12 C39 Sc12 46.59(10) . 2_657
C38 C39 Sc56 67.0(3) . .
C11 C39 Sc56 68.8(3) . .
Sc12 C39 Sc56 22.04(12) . .
Sc12 C39 Sc56 46.62(12) 2_657 .
C30 C40 C22 120.8(5) . .
C30 C40 Sc12 94.8(4) . 6
C22 C40 Sc12 64.1(3) . 6
C30 C40 Sc12 78.5(3) . 5_657
C22 C40 Sc12 106.8(4) . 5_657
Sc12 C40 Sc12 43.22(11) 6 5_657
C4S C1S C2S 120.6(3) 5_667 .
C4S C2S C1S 117.8(3) . .
C4S C2S C3S 120.8(3) . .
C1S C2S C3S 121.5(4) . .
C2S C4S C1S 121.7(3) . 5_667
C2T C1T C3T 121.0(2) . 7_566
C1T C2T C3T 122.1(3) . .
C2T C3T C1T 116.9(3) . 7_566
C2T C3T C4T 122.9(3) . .
C1T C3T C4T 120.2(3) 7_566 .
Sc3 N1 Sc3 179.999(1) . 5_657
Sc3 N1 Sc4 35.35(14) . .
Sc3 N1 Sc4 144.65(14) 5_657 .
Sc3 N1 Sc4 144.65(14) . 5_657
Sc3 N1 Sc4 35.35(14) 5_657 5_657
Sc4 N1 Sc4 179.998(1) . 5_657
Sc3 N1 Sc12 60.67(4) . .
Sc3 N1 Sc12 119.33(4) 5_657 .
Sc4 N1 Sc12 65.26(5) . .
Sc4 N1 Sc12 114.74(5) 5_657 .
Sc3 N1 Sc12 119.33(4) . 5_657
Sc3 N1 Sc12 60.67(4) 5_657 5_657
Sc4 N1 Sc12 114.74(5) . 5_657
Sc4 N1 Sc12 65.26(5) 5_657 5_657
Sc12 N1 Sc12 180.0 . 5_657
Sc3 N1 Sc12 60.67(4) . 6
Sc3 N1 Sc12 119.33(4) 5_657 6
Sc4 N1 Sc12 65.26(5) . 6
Sc4 N1 Sc12 114.74(5) 5_657 6
Sc12 N1 Sc12 121.20(7) . 6
Sc12 N1 Sc12 58.80(7) 5_657 6
Sc3 N1 Sc12 119.33(4) . 2_657
Sc3 N1 Sc12 60.67(4) 5_657 2_657
Sc4 N1 Sc12 114.74(5) . 2_657
Sc4 N1 Sc12 65.26(5) 5_657 2_657
Sc12 N1 Sc12 58.80(7) . 2_657
Sc12 N1 Sc12 121.20(7) 5_657 2_657
Sc12 N1 Sc12 180.0 6 2_657
Sc3 N1 Sc56 67.70(12) . .
Sc3 N1 Sc56 112.30(12) 5_657 .
Sc4 N1 Sc56 53.22(11) . .
Sc4 N1 Sc56 126.78(11) 5_657 .
Sc12 N1 Sc56 28.29(14) . .
Sc12 N1 Sc56 151.71(14) 5_657 .
Sc12 N1 Sc56 118.42(12) 6 .
Sc12 N1 Sc56 61.58(12) 2_657 .
Sc3 N1 Sc56 112.30(12) . 5_657
Sc3 N1 Sc56 67.70(12) 5_657 5_657
Sc4 N1 Sc56 126.78(11) . 5_657
Sc4 N1 Sc56 53.22(11) 5_657 5_657
Sc12 N1 Sc56 151.71(14) . 5_657
Sc12 N1 Sc56 28.29(14) 5_657 5_657
Sc12 N1 Sc56 61.58(12) 6 5_657
Sc12 N1 Sc56 118.42(12) 2_657 5_657
Sc56 N1 Sc56 180.0(2) . 5_657
Sc3 N1 Sc56 112.30(12) . 2_657
Sc3 N1 Sc56 67.70(12) 5_657 2_657
Sc4 N1 Sc56 126.78(12) . 2_657
Sc4 N1 Sc56 53.22(11) 5_657 2_657
Sc12 N1 Sc56 61.58(12) . 2_657
Sc12 N1 Sc56 118.42(12) 5_657 2_657
Sc12 N1 Sc56 151.71(14) 6 2_657
Sc12 N1 Sc56 28.29(14) 2_657 2_657
Sc56 N1 Sc56 77.7(2) . 2_657
Sc56 N1 Sc56 102.3(2) 5_657 2_657
Sc3 N1 Sc56 67.70(12) . 6
Sc3 N1 Sc56 112.30(12) 5_657 6
Sc4 N1 Sc56 53.22(11) . 6
Sc4 N1 Sc56 126.78(12) 5_657 6
Sc12 N1 Sc56 118.42(12) . 6
Sc12 N1 Sc56 61.58(12) 5_657 6
Sc12 N1 Sc56 28.29(13) 6 6
Sc12 N1 Sc56 151.71(14) 2_657 6
Sc56 N1 Sc56 102.3(2) . 6
Sc56 N1 Sc56 77.7(2) 5_657 6
Sc56 N1 Sc56 180.000(1) 2_657 6
N1 Sc3 Sc12 60.05(7) . .
N1 Sc3 Sc12 60.05(7) . 6
Sc12 Sc3 Sc12 119.96(15) . 6
N1 Sc3 C5 168.43(15) . .
Sc12 Sc3 C5 108.75(15) . .
Sc12 Sc3 C5 130.75(16) 6 .
N1 Sc3 C6 145.9(2) . .
Sc12 Sc3 C6 126.51(19) . .
Sc12 Sc3 C6 101.44(17) 6 .
C5 Sc3 C6 37.0(2) . .
N1 Sc3 Sc56 56.61(12) . .
Sc12 Sc3 Sc56 26.12(13) . .
Sc12 Sc3 Sc56 108.59(16) 6 .
C5 Sc3 Sc56 112.19(19) . .
C6 Sc3 Sc56 112.7(2) . .
N1 Sc3 Sc56 56.61(12) . 6
Sc12 Sc3 Sc56 108.59(16) . 6
Sc12 Sc3 Sc56 26.13(13) 6 6
C5 Sc3 Sc56 130.3(2) . 6
C6 Sc3 Sc56 93.7(2) . 6
Sc56 Sc3 Sc56 89.3(2) . 6
N1 Sc3 C4 146.0(2) . .
Sc12 Sc3 C4 112.9(2) . .
Sc12 Sc3 C4 118.4(2) 6 .
C5 Sc3 C4 38.0(2) . .
C6 Sc3 C4 67.0(2) . .
Sc56 Sc3 C4 132.3(2) . .
Sc56 Sc3 C4 137.9(2) 6 .
N1 Sc3 C1 132.17(12) . .
Sc12 Sc3 C1 72.47(12) . .
Sc12 Sc3 C1 164.42(19) 6 .
C5 Sc3 C1 36.39(18) . .
C6 Sc3 C1 63.0(2) . .
Sc56 Sc3 C1 78.42(15) . .
Sc56 Sc3 C1 145.6(2) 6 .
C4 Sc3 C1 58.5(2) . .
N1 Sc3 C20 128.23(15) . .
Sc12 Sc3 C20 157.9(2) . .
Sc12 Sc3 C20 70.83(13) 6 .
C5 Sc3 C20 60.93(19) . .
C6 Sc3 C20 33.5(2) . .
Sc56 Sc3 C20 135.5(2) . .
Sc56 Sc3 C20 72.22(17) 6 .
C4 Sc3 C20 72.1(2) . .
C1 Sc3 C20 94.31(19) . .
N1 Sc3 C18 127.59(18) . .
Sc12 Sc3 C18 136.8(2) . .
Sc12 Sc3 C18 85.49(14) 6 .
C5 Sc3 C18 62.0(2) . .
C6 Sc3 C18 73.5(2) . .
Sc56 Sc3 C18 162.3(2) . .
Sc56 Sc3 C18 107.26(17) 6 .
C4 Sc3 C18 32.9(2) . .
C1 Sc3 C18 90.72(19) . .
C20 Sc3 C18 58.6(2) . .
N1 Sc3 C19 121.32(13) . .
Sc12 Sc3 C19 169.2(2) . .
Sc12 Sc3 C19 63.31(12) 6 .
C5 Sc3 C19 70.24(18) . .
C6 Sc3 C19 59.4(2) . .
Sc56 Sc3 C19 164.6(2) . .
Sc56 Sc3 C19 78.61(16) 6 .
C4 Sc3 C19 59.3(2) . .
C1 Sc3 C19 106.38(18) . .
C20 Sc3 C19 31.23(19) . .
C18 Sc3 C19 32.76(19) . .
Sc12 Sc56 N1 75.5(3) . .
Sc12 Sc56 Sc12 71.0(3) . 2_657
N1 Sc56 Sc12 59.08(12) . 2_657
Sc12 Sc56 C37 114.0(3) . .
N1 Sc56 C37 160.7(2) . .
Sc12 Sc56 C37 106.8(2) 2_657 .
Sc12 Sc56 C10 84.5(3) . .
N1 Sc56 C10 158.1(3) . .
Sc12 Sc56 C10 122.5(2) 2_657 .
C37 Sc56 C10 39.35(19) . .
Sc12 Sc56 Sc3 64.9(2) . .
N1 Sc56 Sc3 55.70(12) . .
Sc12 Sc56 Sc3 107.1(2) 2_657 .
C37 Sc56 Sc3 143.1(2) . .
C10 Sc56 Sc3 107.7(2) . .
Sc12 Sc56 C36 150.6(3) . .
N1 Sc56 C36 133.6(2) . .
Sc12 Sc56 C36 116.9(2) 2_657 .
C37 Sc56 C36 37.4(2) . .
C10 Sc56 C36 67.2(2) . .
Sc3 Sc56 C36 130.2(2) . .
Sc12 Sc56 C9 86.5(3) . .
N1 Sc56 C9 131.2(2) . .
Sc12 Sc56 C9 152.5(3) 2_657 .
C37 Sc56 C9 67.6(2) . .
C10 Sc56 C9 36.80(18) . .
Sc3 Sc56 C9 75.50(17) . .
C36 Sc56 C9 75.9(2) . .
Sc12 Sc56 C38 97.1(3) . .
N1 Sc56 C38 130.6(2) . .
Sc12 Sc56 C38 72.16(16) 2_657 .
C37 Sc56 C38 35.07(18) . .
C10 Sc56 C38 60.03(18) . .
Sc3 Sc56 C38 160.1(2) . .
C36 Sc56 C38 62.3(2) . .
C9 Sc56 C38 96.1(2) . .
Sc12 Sc56 C11 54.0(2) . .
N1 Sc56 C11 128.8(3) . .
Sc12 Sc56 C11 93.00(19) 2_657 .
C37 Sc56 C11 60.4(2) . .
C10 Sc56 C11 34.92(18) . .
Sc3 Sc56 C11 103.4(2) . .
C36 Sc56 C11 96.5(2) . .
C9 Sc56 C11 60.39(18) . .
C38 Sc56 C11 57.25(18) . .
Sc12 Sc56 Sc56 51.2(2) . 2_657
N1 Sc56 Sc56 51.13(12) . 2_657
Sc12 Sc56 Sc56 21.83(9) 2_657 2_657
C37 Sc56 Sc56 120.54(18) . 2_657
C10 Sc56 Sc56 120.8(2) . 2_657
Sc3 Sc56 Sc56 88.5(2) . 2_657
C36 Sc56 Sc56 138.4(3) . 2_657
C9 Sc56 Sc56 137.3(3) . 2_657
C38 Sc56 Sc56 85.81(16) . 2_657
C11 Sc56 Sc56 86.40(19) . 2_657
Sc12 Sc56 C39 65.0(2) . .
N1 Sc56 C39 119.9(2) . .
Sc12 Sc56 C39 65.97(15) 2_657 .
C37 Sc56 C39 56.33(19) . .
C10 Sc56 C39 56.52(18) . .
Sc3 Sc56 C39 128.5(2) . .
C36 Sc56 C39 91.4(2) . .
C9 Sc56 C39 90.63(19) . .
C38 Sc56 C39 32.25(18) . .
C11 Sc56 C39 33.39(15) . .
Sc56 Sc56 C39 68.78(14) 2_657 .
N1 Sc4 Sc12 57.52(8) . .
N1 Sc4 Sc12 57.52(8) . 6
Sc12 Sc4 Sc12 108.03(16) . 6
N1 Sc4 Sc12 32.69(4) . 5_657
Sc12 Sc4 Sc12 90.21(10) . 5_657
Sc12 Sc4 Sc12 33.40(6) 6 5_657
N1 Sc4 Sc12 32.69(4) . 2_657
Sc12 Sc4 Sc12 33.40(6) . 2_657
Sc12 Sc4 Sc12 90.20(10) 6 2_657
Sc12 Sc4 Sc12 62.41(7) 5_657 2_657
Sc56 Sc12 Sc12 80.9(2) . 2_657
Sc56 Sc12 N1 76.2(2) . .
Sc12 Sc12 N1 60.60(4) 2_657 .
Sc56 Sc12 Sc3 89.0(3) . .
Sc12 Sc12 Sc3 119.73(8) 2_657 .
N1 Sc12 Sc3 59.28(7) . .
Sc56 Sc12 Sc56 107.0(3) . 2_657
Sc12 Sc12 Sc56 28.12(13) 2_657 2_657
N1 Sc12 Sc56 59.35(11) . 2_657
Sc3 Sc12 Sc56 109.29(15) . 2_657
Sc56 Sc12 C11 103.4(3) . .
Sc12 Sc12 C11 110.01(13) 2_657 .
N1 Sc12 C11 170.61(14) . .
Sc3 Sc12 C11 130.06(15) . .
Sc56 Sc12 C11 112.51(18) 2_657 .
Sc56 Sc12 C22 90.7(3) . 6
Sc12 Sc12 C22 117.80(15) 2_657 6
N1 Sc12 C22 166.91(19) . 6
Sc3 Sc12 C22 121.61(17) . 6
Sc56 Sc12 C22 126.3(2) 2_657 6
C11 Sc12 C22 15.8(2) . 6
Sc56 Sc12 Sc4 55.5(2) . .
Sc12 Sc12 Sc4 109.47(9) 2_657 .
N1 Sc12 Sc4 57.23(7) . .
Sc3 Sc12 Sc4 33.49(13) . .
Sc56 Sc12 Sc4 116.53(14) 2_657 .
C11 Sc12 Sc4 130.41(16) . .
C22 Sc12 Sc4 115.29(19) 6 .
Sc56 Sc12 C12 137.7(3) . .
Sc12 Sc12 C12 120.54(15) 2_657 .
N1 Sc12 C12 145.52(16) . .
Sc3 Sc12 C12 106.42(15) . .
Sc56 Sc12 C12 104.49(18) 2_657 .
C11 Sc12 C12 37.23(19) . .
C22 Sc12 C12 47.5(2) 6 .
Sc4 Sc12 C12 129.22(15) . .
Sc56 Sc12 C23 126.6(3) . 6
Sc12 Sc12 C23 128.76(16) 2_657 6
N1 Sc12 C23 154.07(17) . 6
Sc3 Sc12 C23 104.63(17) . 6
Sc56 Sc12 C23 115.8(2) 2_657 6
C11 Sc12 C23 31.3(2) . 6
C22 Sc12 C23 38.1(2) 6 6
Sc4 Sc12 C23 121.75(16) . 6
C12 Sc12 C23 11.97(18) . 6
Sc56 Sc12 C10 70.2(3) . .
Sc12 Sc12 C10 120.47(13) 2_657 .
N1 Sc12 C10 145.22(15) . .
Sc3 Sc12 C10 110.75(15) . .
Sc56 Sc12 C10 139.77(17) 2_657 .
C11 Sc12 C10 37.95(19) . .
C22 Sc12 C10 22.4(2) 6 .
Sc4 Sc12 C10 95.32(15) . .
C12 Sc12 C10 67.51(19) . .
C23 Sc12 C10 56.6(2) 6 .
Sc56 Sc12 C40 78.5(3) . 6
Sc12 Sc12 C40 82.15(13) 2_657 6
N1 Sc12 C40 137.52(15) . 6
Sc3 Sc12 C40 153.01(18) . 6
Sc56 Sc12 C40 97.29(18) 2_657 6
C11 Sc12 C40 34.97(19) . 6
C22 Sc12 C40 36.19(19) 6 6
Sc4 Sc12 C40 128.28(19) . 6
C12 Sc12 C40 70.0(2) . 6
C23 Sc12 C40 66.1(2) 6 6
C10 Sc12 C40 42.49(18) . 6

loop_
_geom_bond_atom_site_label_1
_geom_bond_atom_site_label_2
_geom_bond_distance
_geom_bond_site_symmetry_2
C1 C9 1.393(7) .
C1 C2 1.418(7) .
C1 C5 1.463(7) .
C1 Sc3 2.453(5) .
C1 Sc12 2.674(5) .
C2 C3 1.434(7) .
C2 C12 1.461(7) .
C2 Sc12 2.556(5) .
C2 Sc3 2.758(5) .
C3 C15 1.418(7) .
C3 C4 1.444(9) .
C3 Sc3 2.719(6) .
C4 C18 1.388(9) .
C4 C5 1.444(7) .
C4 Sc3 2.284(5) .
C5 C6 1.389(8) .
C5 Sc3 2.129(5) .
C6 C20 1.396(8) .
C6 C7 1.501(8) .
C6 Sc3 2.233(6) .
C7 C8 1.234(8) .
C7 C33 1.604(8) .
C7 Sc3 2.754(5) .
C8 C9 1.426(8) .
C8 C35 1.437(7) .
C8 Sc56 2.689(6) .
C9 C10 1.481(7) .
C9 Sc56 2.446(6) .
C9 Sc12 2.582(5) .
C9 Sc3 2.878(5) .
C10 C11 1.443(7) .
C10 C37 1.456(6) .
C10 Sc56 2.177(6) .
C10 Sc12 2.303(5) .
C11 C12 1.394(7) .
C11 C39 1.483(6) .
C11 Sc12 2.090(5) .
C11 Sc56 2.512(6) .
C12 C13 1.373(7) .
C12 Sc12 2.250(5) .
C13 C30 1.451(7) 5_657
C13 C14 1.427(7) .
C13 Sc12 2.702(5) .
C14 C29 1.421(7) 5_657
C14 C15 1.403(7) .
C15 C16 1.401(7) .
C16 C17 1.457(8) .
C16 C27 1.459(6) .
C17 C18 1.380(8) .
C17 C25 1.510(8) .
C18 C19 1.464(8) .
C18 Sc3 2.536(6) .
C19 C20 1.394(8) .
C19 C23 1.450(8) .
C19 Sc12 2.508(5) 6
C19 Sc3 2.642(6) .
C20 C21 1.450(8) .
C20 Sc3 2.516(6) .
C20 Sc12 2.666(5) 6
C21 C32 1.333(9) .
C21 C22 1.508(8) .
C21 Sc12 2.411(6) 6
C22 C40 1.419(8) .
C22 C23 1.445(9) .
C22 Sc12 2.161(6) 6
C23 C24 1.400(8) .
C23 Sc12 2.254(6) 6
C24 C38 1.453(7) 5_657
C24 C25 1.409(9) .
C24 Sc12 2.500(6) 6
C25 C26 1.424(7) .
C26 C27 1.402(8) .
C26 C36 1.438(7) 5_657
C28 C34 1.432(6) .
C28 C29 1.432(8) .
C29 C31 1.396(8) .
C29 C14 1.421(7) 5_657
C30 C13 1.451(7) 5_657
C30 C40 1.409(9) .
C30 C31 1.500(8) .
C30 Sc12 2.851(6) 6
C31 C32 1.473(8) .
C32 C33 1.428(9) .
C33 C34 1.401(8) .
C34 C35 1.469(8) .
C35 C36 1.491(7) .
C35 Sc56 2.665(7) .
C36 C26 1.438(7) 5_657
C36 C37 1.480(7) .
C36 Sc56 2.408(7) .
C37 C38 1.419(7) .
C37 Sc56 2.148(6) .
C37 Sc12 2.705(5) .
C38 C24 1.453(7) 5_657
C38 C39 1.424(8) .
C38 Sc56 2.457(6) .
C38 Sc12 2.686(5) 2_657
C38 Sc12 2.760(5) .
C39 C40 1.397(8) 5_657
C39 Sc12 2.391(5) .
C39 Sc12 2.606(5) 2_657
C39 Sc56 2.635(6) .
C40 C39 1.397(8) 5_657
C40 Sc12 2.365(6) 6
C40 Sc12 2.873(6) 5_657
C1S C4S 1.380(5) 5_667
C1S C2S 1.404(4) .
C2S C4S 1.373(5) .
C2S C3S 1.501(6) .
C4S C1S 1.380(5) 5_667
C1T C2T 1.375(4) .
C1T C3T 1.405(4) 7_566
C2T C3T 1.382(4) .
C3T C1T 1.405(4) 7_566
C3T C4T 1.507(5) .
N1 Sc3 2.007(3) .
N1 Sc3 2.007(3) 5_657
N1 Sc4 2.016(3) .
N1 Sc4 2.016(3) 5_657
N1 Sc12 2.0229(13) .
N1 Sc12 2.0229(13) 5_657
N1 Sc12 2.0229(13) 6
N1 Sc12 2.0229(13) 2_657
N1 Sc56 2.029(4) .
N1 Sc56 2.029(4) 5_657
N1 Sc56 2.029(4) 2_657
N1 Sc56 2.029(4) 6
Sc12 C22 2.165(6) 6
Sc12 C23 2.255(6) 6
Sc12 C40 2.365(6) 6
Sc12 Sc12 1.985(3) 2_657
Sc12 Sc56 2.074(4) 2_657
Sc3 C4 2.284(5) 6
Sc3 C5 2.127(6) 6
Sc3 C6 2.234(6) 6
Sc3 Sc12 2.0353(18) .
Sc3 Sc12 2.0353(18) 6
Sc3 Sc56 2.248(4) 6
Sc3 Sc56 2.248(4) .
Sc4 C33 2.337(7) 6
Sc4 C35 2.603(6) 6
Sc4 C6 2.268(6) 6
Sc4 C8 2.306(6) 6
Sc4 Sc12 2.179(2) .
Sc4 Sc12 2.179(2) 6
Sc56 C21 2.250(7) 6
Sc56 C22 2.393(7) 6
Sc56 C30 2.349(7) 6
Sc56 C31 2.273(8) 6
Sc56 C32 2.250(8) 6
Sc56 C40 2.377(7) 6
Sc56 Sc12 2.074(4) 2_657

loop_
_geom_torsion_atom_site_label_1
_geom_torsion_atom_site_label_2
_geom_torsion_atom_site_label_3
_geom_torsion_atom_site_label_4
_geom_torsion
_geom_torsion_site_symmetry_1
_geom_torsion_site_symmetry_4
C9 C1 C2 C3 145.3(5) . .
C5 C1 C2 C3 -2.7(5) . .
Sc3 C1 C2 C3 54.4(4) . .
Sc12 C1 C2 C3 99.0(4) . .
C9 C1 C2 C12 -1.2(7) . .
C5 C1 C2 C12 -149.3(4) . .
Sc3 C1 C2 C12 -92.1(4) . .
Sc12 C1 C2 C12 -47.6(4) . .
C9 C1 C2 Sc12 46.3(5) . .
C5 C1 C2 Sc12 -101.7(3) . .
Sc3 C1 C2 Sc12 -44.57(12) . .
C9 C1 C2 Sc3 90.9(5) . .
C5 C1 C2 Sc3 -57.1(3) . .
Sc12 C1 C2 Sc3 44.57(12) . .
C1 C2 C3 C15 -143.0(5) . .
C12 C2 C3 C15 4.1(7) . .
Sc12 C2 C3 C15 -59.8(6) . .
Sc3 C2 C3 C15 -94.1(5) . .
C1 C2 C3 C4 2.4(5) . .
C12 C2 C3 C4 149.5(4) . .
Sc12 C2 C3 C4 85.7(3) . .
Sc3 C2 C3 C4 51.3(3) . .
C1 C2 C3 Sc3 -48.9(3) . .
C12 C2 C3 Sc3 98.2(4) . .
Sc12 C2 C3 Sc3 34.38(18) . .
C15 C3 C4 C18 -1.7(7) . .
C2 C3 C4 C18 -147.5(4) . .
Sc3 C3 C4 C18 -83.0(4) . .
C15 C3 C4 C5 144.7(5) . .
C2 C3 C4 C5 -1.1(5) . .
Sc3 C3 C4 C5 63.4(3) . .
C15 C3 C4 Sc3 81.3(5) . .
C2 C3 C4 Sc3 -64.5(3) . .
C18 C4 C5 C6 4.8(7) . .
C3 C4 C5 C6 -142.7(5) . .
Sc3 C4 C5 C6 -62.5(4) . .
C18 C4 C5 C1 147.0(4) . .
C3 C4 C5 C1 -0.5(5) . .
Sc3 C4 C5 C1 79.7(3) . .
C18 C4 C5 Sc3 67.3(4) . .
C3 C4 C5 Sc3 -80.1(3) . .
C9 C1 C5 C6 -3.9(7) . .
C2 C1 C5 C6 146.1(5) . .
Sc3 C1 C5 C6 69.8(4) . .
Sc12 C1 C5 C6 73.2(5) . .
C9 C1 C5 C4 -148.2(4) . .
C2 C1 C5 C4 1.8(5) . .
Sc3 C1 C5 C4 -74.4(3) . .
Sc12 C1 C5 C4 -71.1(4) . .
C9 C1 C5 Sc3 -73.7(4) . .
C2 C1 C5 Sc3 76.3(3) . .
Sc12 C1 C5 Sc3 3.3(3) . .
C4 C5 C6 C20 -7.4(7) . .
C1 C5 C6 C20 -145.1(5) . .
Sc3 C5 C6 C20 -70.5(4) . .
C4 C5 C6 C7 146.8(4) . .
C1 C5 C6 C7 9.1(6) . .
Sc3 C5 C6 C7 83.7(4) . .
C4 C5 C6 Sc3 63.1(4) . .
C1 C5 C6 Sc3 -74.6(4) . .
C5 C6 C7 C8 -13.6(7) . .
C20 C6 C7 C8 138.4(6) . .
Sc3 C6 C7 C8 53.1(6) . .
C5 C6 C7 C33 -151.0(4) . .
C20 C6 C7 C33 0.9(7) . .
Sc3 C6 C7 C33 -84.3(4) . .
C5 C6 C7 Sc3 -66.7(4) . .
C20 C6 C7 Sc3 85.2(5) . .
C6 C7 C8 C9 9.7(8) . .
C33 C7 C8 C9 146.5(4) . .
Sc3 C7 C8 C9 50.1(4) . .
C6 C7 C8 C35 -137.9(5) . .
C33 C7 C8 C35 -1.0(6) . .
Sc3 C7 C8 C35 -97.5(4) . .
C6 C7 C8 Sc56 -59.7(6) . .
C33 C7 C8 Sc56 77.1(4) . .
Sc3 C7 C8 Sc56 -19.3(3) . .
C2 C1 C9 C8 -144.3(5) . .
C5 C1 C9 C8 -0.5(7) . .
Sc3 C1 C9 C8 -56.5(4) . .
Sc12 C1 C9 C8 -98.4(4) . .
C2 C1 C9 C10 5.1(7) . .
C5 C1 C9 C10 148.8(4) . .
Sc3 C1 C9 C10 92.8(4) . .
Sc12 C1 C9 C10 51.0(3) . .
C2 C1 C9 Sc56 -57.2(5) . .
C5 C1 C9 Sc56 86.6(4) . .
Sc3 C1 C9 Sc56 30.6(2) . .
Sc12 C1 C9 Sc56 -11.28(15) . .
C2 C1 C9 Sc12 -45.9(5) . .
C5 C1 C9 Sc12 97.9(4) . .
Sc3 C1 C9 Sc12 41.84(14) . .
C2 C1 C9 Sc3 -87.7(5) . .
C5 C1 C9 Sc3 56.0(4) . .
Sc12 C1 C9 Sc3 -41.84(14) . .
C7 C8 C9 C1 -2.0(7) . .
C35 C8 C9 C1 140.3(5) . .
Sc56 C8 C9 C1 95.3(4) . .
C7 C8 C9 C10 -151.4(4) . .
C35 C8 C9 C10 -9.2(7) . .
Sc56 C8 C9 C10 -54.1(4) . .
C7 C8 C9 Sc56 -97.3(4) . .
C35 C8 C9 Sc56 45.0(5) . .
C7 C8 C9 Sc12 -86.1(4) . .
C35 C8 C9 Sc12 56.2(6) . .
Sc56 C8 C9 Sc12 11.19(14) . .
C7 C8 C9 Sc3 -47.8(4) . .
C35 C8 C9 Sc3 94.5(5) . .
Sc56 C8 C9 Sc3 49.51(13) . .
C1 C9 C10 C11 -4.4(6) . .
C8 C9 C10 C11 146.5(4) . .
Sc56 C9 C10 C11 80.3(4) . .
Sc12 C9 C10 C11 54.8(3) . .
Sc3 C9 C10 C11 57.5(5) . .
C1 C9 C10 C37 -143.7(5) . .
C8 C9 C10 C37 7.2(7) . .
Sc56 C9 C10 C37 -59.0(4) . .
Sc12 C9 C10 C37 -84.5(4) . .
Sc3 C9 C10 C37 -81.7(5) . .
C1 C9 C10 Sc56 -84.7(4) . .
C8 C9 C10 Sc56 66.2(4) . .
Sc12 C9 C10 Sc56 -25.52(14) . .
Sc3 C9 C10 Sc56 -22.8(3) . .
C1 C9 C10 Sc12 -59.2(4) . .
C8 C9 C10 Sc12 91.7(4) . .
Sc56 C9 C10 Sc12 25.52(14) . .
Sc3 C9 C10 Sc12 2.8(2) . .
C37 C10 C11 C12 144.2(5) . .
C9 C10 C11 C12 0.1(7) . .
Sc56 C10 C11 C12 78.1(5) . .
Sc12 C10 C11 C12 65.6(4) . .
C37 C10 C11 C39 -0.2(5) . .
C9 C10 C11 C39 -144.3(4) . .
Sc56 C10 C11 C39 -66.3(3) . .
Sc12 C10 C11 C39 -78.8(3) . .
C37 C10 C11 Sc12 78.6(4) . .
C9 C10 C11 Sc12 -65.5(4) . .
Sc56 C10 C11 Sc12 12.51(15) . .
C37 C10 C11 Sc56 66.1(3) . .
C9 C10 C11 Sc56 -78.0(4) . .
Sc12 C10 C11 Sc56 -12.51(15) . .
C10 C11 C12 C13 -144.7(5) . .
C39 C11 C12 C13 -4.9(7) . .
Sc12 C11 C12 C13 -78.5(5) . .
Sc56 C11 C12 C13 -85.9(5) . .
C10 C11 C12 C2 3.7(7) . .
C39 C11 C12 C2 143.5(4) . .
Sc12 C11 C12 C2 70.0(4) . .
Sc56 C11 C12 C2 62.5(4) . .
C10 C11 C12 Sc12 -66.3(4) . .
C39 C11 C12 Sc12 73.5(4) . .
Sc56 C11 C12 Sc12 -7.45(13) . .
C1 C2 C12 C13 146.5(5) . .
C3 C2 C12 C13 1.3(7) . .
Sc12 C2 C12 C13 90.8(4) . .
Sc3 C2 C12 C13 80.0(5) . .
C1 C2 C12 C11 -3.2(6) . .
C3 C2 C12 C11 -148.4(5) . .
Sc12 C2 C12 C11 -59.0(4) . .
Sc3 C2 C12 C11 -69.7(4) . .
C1 C2 C12 Sc12 55.8(4) . .
C3 C2 C12 Sc12 -89.4(4) . .
Sc3 C2 C12 Sc12 -10.8(2) . .
C11 C12 C13 C14 143.6(5) . .
C2 C12 C13 C14 -4.4(7) . .
Sc12 C12 C13 C14 80.7(5) . .
C11 C12 C13 Sc12 62.9(4) . .
C2 C12 C13 Sc12 -85.1(4) . .
C12 C13 C14 C15 2.2(8) . .
Sc12 C13 C14 C15 59.2(5) . .
C13 C14 C15 C16 -145.5(5) . .
C13 C14 C15 C3 3.2(7) . .
C2 C3 C15 C16 144.2(5) . .
C4 C3 C15 C16 5.7(7) . .
Sc3 C3 C15 C16 63.4(4) . .
C2 C3 C15 C14 -6.3(7) . .
C4 C3 C15 C14 -144.8(5) . .
Sc3 C3 C15 C14 -87.1(4) . .
C14 C15 C16 C17 144.9(5) . .
C3 C15 C16 C17 -4.2(6) . .
C14 C15 C16 C27 1.6(7) . .
C3 C15 C16 C27 -147.6(4) . .
C15 C16 C17 C18 -1.1(7) . .
C27 C16 C17 C18 144.7(5) . .
C15 C16 C17 C25 -146.7(4) . .
C27 C16 C17 C25 -1.0(6) . .
C16 C17 C18 C4 5.1(7) . .
C25 C17 C18 C4 145.4(5) . .
C16 C17 C18 C19 -143.0(5) . .
C25 C17 C18 C19 -2.8(7) . .
C16 C17 C18 Sc3 -61.1(5) . .
C25 C17 C18 Sc3 79.2(5) . .
C5 C4 C18 C17 -148.2(5) . .
C3 C4 C18 C17 -3.7(7) . .
Sc3 C4 C18 C17 -90.8(4) . .
C5 C4 C18 C19 -0.9(6) . .
C3 C4 C18 C19 143.6(5) . .
Sc3 C4 C18 C19 56.5(4) . .
C5 C4 C18 Sc3 -57.4(3) . .
C3 C4 C18 Sc3 87.1(4) . .
C17 C18 C19 C20 147.3(5) . .
C4 C18 C19 C20 0.0(7) . .
Sc3 C18 C19 C20 49.8(4) . .
C17 C18 C19 C23 -2.3(8) . .
C4 C18 C19 C23 -149.6(5) . .
Sc3 C18 C19 C23 -99.8(5) . .
C17 C18 C19 Sc12 62.1(5) . 6
C4 C18 C19 Sc12 -85.2(4) . 6
Sc3 C18 C19 Sc12 -35.39(19) . 6
C17 C18 C19 Sc3 97.5(4) . .
C4 C18 C19 Sc3 -49.8(4) . .
C23 C19 C20 C6 149.9(5) . .
C18 C19 C20 C6 -2.8(8) . .
Sc12 C19 C20 C6 94.0(5) 6 .
Sc3 C19 C20 C6 47.2(4) . .
C23 C19 C20 C21 3.8(6) . .
C18 C19 C20 C21 -148.9(5) . .
Sc12 C19 C20 C21 -52.1(4) 6 .
Sc3 C19 C20 C21 -98.9(4) . .
C23 C19 C20 Sc3 102.7(4) . .
C18 C19 C20 Sc3 -50.0(4) . .
Sc12 C19 C20 Sc3 46.82(11) 6 .
C23 C19 C20 Sc12 55.9(4) . 6
C18 C19 C20 Sc12 -96.8(4) . 6
Sc3 C19 C20 Sc12 -46.82(11) . 6
C5 C6 C20 C19 6.3(7) . .
C7 C6 C20 C19 -144.4(5) . .
Sc3 C6 C20 C19 -54.7(5) . .
C5 C6 C20 C21 147.5(5) . .
C7 C6 C20 C21 -3.2(8) . .
Sc3 C6 C20 C21 86.6(5) . .
C5 C6 C20 Sc3 61.0(4) . .
C7 C6 C20 Sc3 -89.7(5) . .
C5 C6 C20 Sc12 79.5(5) . 6
C7 C6 C20 Sc12 -71.2(6) . 6
Sc3 C6 C20 Sc12 18.5(3) . 6
C19 C20 C21 C32 148.9(5) . .
C6 C20 C21 C32 2.5(8) . .
Sc3 C20 C21 C32 66.6(6) . .
Sc12 C20 C21 C32 94.2(5) 6 .
C19 C20 C21 C22 -2.8(6) . .
C6 C20 C21 C22 -149.2(5) . .
Sc3 C20 C21 C22 -85.0(4) . .
Sc12 C20 C21 C22 -57.4(3) 6 .
C19 C20 C21 Sc12 54.6(4) . 6
C6 C20 C21 Sc12 -91.7(5) . 6
Sc3 C20 C21 Sc12 -27.6(2) . 6
C32 C21 C22 C40 -7.8(9) . .
C20 C21 C22 C40 143.9(5) . .
Sc12 C21 C22 C40 72.4(5) 6 .
C32 C21 C22 C23 -150.8(6) . .
C20 C21 C22 C23 0.8(6) . .
Sc12 C21 C22 C23 -70.7(4) 6 .
C32 C21 C22 Sc12 -80.1(6) . 6
C20 C21 C22 Sc12 71.5(4) . 6
C40 C22 C23 C24 1.4(9) . .
C21 C22 C23 C24 142.3(5) . .
Sc12 C22 C23 C24 67.5(5) 6 .
C40 C22 C23 C19 -139.4(6) . .
C21 C22 C23 C19 1.4(6) . .
Sc12 C22 C23 C19 -73.3(4) 6 .
C40 C22 C23 Sc12 -66.1(5) . 6
C21 C22 C23 Sc12 74.8(4) . 6
C20 C19 C23 C24 -143.5(5) . .
C18 C19 C23 C24 8.3(8) . .
Sc12 C19 C23 C24 -76.9(5) 6 .
Sc3 C19 C23 C24 -68.9(6) . .
C20 C19 C23 C22 -3.4(6) . .
C18 C19 C23 C22 148.5(5) . .
Sc12 C19 C23 C22 63.3(4) 6 .
Sc3 C19 C23 C22 71.2(5) . .
C20 C19 C23 Sc12 -66.6(4) . 6
C18 C19 C23 Sc12 85.3(5) . 6
Sc3 C19 C23 Sc12 8.0(3) . 6
C22 C23 C24 C25 -144.6(5) . .
C19 C23 C24 C25 -8.7(8) . .
Sc12 C23 C24 C25 -85.3(5) 6 .
C22 C23 C24 Sc12 -59.3(5) . 6
C19 C23 C24 Sc12 76.6(5) . 6
C23 C24 C25 C26 146.0(6) . .
Sc12 C24 C25 C26 81.6(6) 6 .
C23 C24 C25 C17 3.7(8) . .
Sc12 C24 C25 C17 -60.7(5) 6 .
C18 C17 C25 C24 2.3(8) . .
C16 C17 C25 C24 148.8(5) . .
C18 C17 C25 C26 -146.8(5) . .
C16 C17 C25 C26 -0.2(6) . .
C24 C25 C26 C27 -145.5(6) . .
C17 C25 C26 C27 1.4(6) . .
C25 C26 C27 C16 -1.9(6) . .
C15 C16 C27 C26 148.2(5) . .
C17 C16 C27 C26 1.7(5) . .
C34 C28 C29 C31 6.6(8) . .
C28 C29 C31 C32 -1.2(9) . .
C28 C29 C31 C30 145.4(5) . .
C40 C30 C31 C29 -149.2(6) . .
Sc12 C30 C31 C29 -103.5(4) 6 .
C40 C30 C31 C32 -1.0(8) . .
Sc12 C30 C31 C32 44.8(5) 6 .
C20 C21 C32 C33 0.5(8) . .
C22 C21 C32 C33 148.3(6) . .
Sc12 C21 C32 C33 87.1(5) 6 .
C20 C21 C32 C31 -143.9(6) . .
C22 C21 C32 C31 4.0(9) . .
Sc12 C21 C32 C31 -57.2(6) 6 .
C29 C31 C32 C21 143.0(6) . .
C30 C31 C32 C21 0.3(8) . .
C29 C31 C32 C33 -3.5(8) . .
C30 C31 C32 C33 -146.2(5) . .
C21 C32 C33 C34 -144.6(6) . .
C31 C32 C33 C34 2.0(8) . .
C21 C32 C33 C7 -2.8(8) . .
C31 C32 C33 C7 143.8(5) . .
C8 C7 C33 C34 1.4(6) . .
C6 C7 C33 C34 148.5(4) . .
Sc3 C7 C33 C34 94.5(4) . .
C8 C7 C33 C32 -145.1(6) . .
C6 C7 C33 C32 2.1(7) . .
Sc3 C7 C33 C32 -52.0(5) . .
C32 C33 C34 C28 4.6(9) . .
C7 C33 C34 C28 -143.8(5) . .
C32 C33 C34 C35 147.3(5) . .
C7 C33 C34 C35 -1.0(5) . .
C29 C28 C34 C33 -8.6(8) . .
C29 C28 C34 C35 -147.8(5) . .
C7 C8 C35 C34 0.4(6) . .
C9 C8 C35 C34 -143.6(5) . .
Sc56 C8 C35 C34 -101.8(4) . .
C7 C8 C35 C36 149.8(5) . .
C9 C8 C35 C36 5.8(8) . .
Sc56 C8 C35 C36 47.6(4) . .
C7 C8 C35 Sc56 102.2(4) . .
C9 C8 C35 Sc56 -41.8(5) . .
C33 C34 C35 C8 0.5(5) . .
C28 C34 C35 C8 148.8(4) . .
C33 C34 C35 C36 -148.1(5) . .
C28 C34 C35 C36 0.3(7) . .
C33 C34 C35 Sc56 -79.5(4) . .
C28 C34 C35 Sc56 68.8(5) . .
C8 C35 C36 C37 0.0(7) . .
C34 C35 C36 C37 145.9(5) . .
Sc56 C35 C36 C37 52.8(4) . .
C8 C35 C36 Sc56 -52.8(4) . .
C34 C35 C36 Sc56 93.1(4) . .
C11 C10 C37 C38 0.4(6) . .
C9 C10 C37 C38 142.4(5) . .
Sc56 C10 C37 C38 77.4(4) . .
Sc12 C10 C37 C38 61.3(4) . .
C11 C10 C37 C36 -144.1(4) . .
C9 C10 C37 C36 -2.1(7) . .
Sc56 C10 C37 C36 -67.2(4) . .
Sc12 C10 C37 C36 -83.3(4) . .
C11 C10 C37 Sc56 -77.0(4) . .
C9 C10 C37 Sc56 65.0(4) . .
Sc12 C10 C37 Sc56 -16.11(16) . .
C11 C10 C37 Sc12 -60.9(3) . .
C9 C10 C37 Sc12 81.1(4) . .
Sc56 C10 C37 Sc12 16.11(16) . .
C35 C36 C37 C38 -141.8(5) . .
Sc56 C36 C37 C38 -78.0(4) . .
C35 C36 C37 C10 -1.6(7) . .
Sc56 C36 C37 C10 62.2(4) . .
C35 C36 C37 Sc56 -63.7(4) . .
C35 C36 C37 Sc12 -60.8(4) . .
Sc56 C36 C37 Sc12 2.99(12) . .
C10 C37 C38 C39 -0.5(5) . .
C36 C37 C38 C39 143.9(5) . .
Sc56 C37 C38 C39 67.8(4) . .
Sc12 C37 C38 C39 49.5(3) . .
C10 C37 C38 Sc56 -68.3(3) . .
C36 C37 C38 Sc56 76.0(4) . .
Sc12 C37 C38 Sc56 -18.34(13) . .
C10 C37 C38 Sc12 -75.8(4) . 2_657
C36 C37 C38 Sc12 68.5(5) . 2_657
Sc56 C37 C38 Sc12 -7.5(3) . 2_657
Sc12 C37 C38 Sc12 -25.83(19) . 2_657
C10 C37 C38 Sc12 -50.0(3) . .
C36 C37 C38 Sc12 94.4(4) . .
Sc56 C37 C38 Sc12 18.34(13) . .
C37 C38 C39 C11 0.4(5) . .
Sc56 C38 C39 C11 55.1(4) . .
Sc12 C38 C39 C11 103.0(4) 2_657 .
Sc12 C38 C39 C11 57.4(3) . .
C37 C38 C39 Sc12 -57.0(4) . .
Sc56 C38 C39 Sc12 -2.32(14) . .
Sc12 C38 C39 Sc12 45.58(10) 2_657 .
C37 C38 C39 Sc12 -102.6(4) . 2_657
Sc56 C38 C39 Sc12 -47.91(12) . 2_657
Sc12 C38 C39 Sc12 -45.58(10) . 2_657
C37 C38 C39 Sc56 -54.7(3) . .
Sc12 C38 C39 Sc56 47.91(12) 2_657 .
Sc12 C38 C39 Sc56 2.32(14) . .
C12 C11 C39 C38 -147.6(5) . .
C10 C11 C39 C38 -0.1(5) . .
Sc12 C11 C39 C38 -76.6(4) . .
Sc56 C11 C39 C38 -54.1(4) . .
C12 C11 C39 Sc12 -71.0(4) . .
C10 C11 C39 Sc12 76.5(3) . .
Sc56 C11 C39 Sc12 22.49(13) . .
C12 C11 C39 Sc12 -65.3(5) . 2_657
C10 C11 C39 Sc12 82.2(4) . 2_657
Sc12 C11 C39 Sc12 5.8(2) . 2_657
Sc56 C11 C39 Sc12 28.2(2) . 2_657
C12 C11 C39 Sc56 -93.5(5) . .
C10 C11 C39 Sc56 54.0(3) . .
Sc12 C11 C39 Sc56 -22.49(13) . .
C31 C30 C40 C22 -2.9(9) . .
Sc12 C30 C40 C22 -62.5(5) 6 .
C31 C30 C40 Sc12 59.7(5) . 6
C31 C30 C40 Sc12 99.9(5) . 5_657
Sc12 C30 C40 Sc12 40.24(14) 6 5_657
C23 C22 C40 C30 143.0(6) . .
C21 C22 C40 C30 7.0(9) . .
Sc12 C22 C40 C30 79.5(6) 6 .
C23 C22 C40 Sc12 63.5(5) . 6
C21 C22 C40 Sc12 -72.5(5) . 6
C23 C22 C40 Sc12 56.6(6) . 5_657
C21 C22 C40 Sc12 -79.4(6) . 5_657
Sc12 C22 C40 Sc12 -6.9(3) 6 5_657
C4S C1S C2S C4S 0.000(2) 5_667 .
C4S C1S C2S C3S 180.000(1) 5_667 .
C1S C2S C4S C1S 0.000(2) . 5_667
C3S C2S C4S C1S 180.000(1) . 5_667
C3T C1T C2T C3T -1.1(4) 7_566 .
C1T C2T C3T C1T 1.1(4) . 7_566
C1T C2T C3T C4T -179.9(3) . .
Sc3 N1 Sc3 Sc12 87.8(4) 5_657 .
Sc4 N1 Sc3 Sc12 87.84(8) . .
Sc4 N1 Sc3 Sc12 -92.16(8) 5_657 .
Sc12 N1 Sc3 Sc12 180.0 5_657 .
Sc12 N1 Sc3 Sc12 175.68(15) 6 .
Sc12 N1 Sc3 Sc12 -4.32(15) 2_657 .
Sc56 N1 Sc3 Sc12 30.54(15) . .
Sc56 N1 Sc3 Sc12 -149.46(15) 5_657 .
Sc56 N1 Sc3 Sc12 -34.86(18) 2_657 .
Sc56 N1 Sc3 Sc12 145.14(18) 6 .
Sc3 N1 Sc3 Sc12 -87.8(3) 5_657 6
Sc4 N1 Sc3 Sc12 -87.84(8) . 6
Sc4 N1 Sc3 Sc12 92.16(8) 5_657 6
Sc12 N1 Sc3 Sc12 -175.68(15) . 6
Sc12 N1 Sc3 Sc12 4.32(15) 5_657 6
Sc12 N1 Sc3 Sc12 180.0 2_657 6
Sc56 N1 Sc3 Sc12 -145.14(18) . 6
Sc56 N1 Sc3 Sc12 34.86(18) 5_657 6
Sc56 N1 Sc3 Sc12 149.46(15) 2_657 6
Sc56 N1 Sc3 Sc12 -30.54(15) 6 6
Sc3 N1 Sc3 C5 72.5(15) 5_657 .
Sc4 N1 Sc3 C5 72.5(12) . .
Sc4 N1 Sc3 C5 -107.5(12) 5_657 .
Sc12 N1 Sc3 C5 -15.3(12) . .
Sc12 N1 Sc3 C5 164.7(12) 5_657 .
Sc12 N1 Sc3 C5 160.3(13) 6 .
Sc12 N1 Sc3 C5 -19.7(13) 2_657 .
Sc56 N1 Sc3 C5 15.2(12) . .
Sc56 N1 Sc3 C5 -164.8(12) 5_657 .
Sc56 N1 Sc3 C5 -50.2(12) 2_657 .
Sc56 N1 Sc3 C5 129.8(12) 6 .
Sc3 N1 Sc3 C6 -24.1(3) 5_657 .
Sc4 N1 Sc3 C6 -24.1(3) . .
Sc4 N1 Sc3 C6 155.9(3) 5_657 .
Sc12 N1 Sc3 C6 -112.0(3) . .
Sc12 N1 Sc3 C6 68.0(3) 5_657 .
Sc12 N1 Sc3 C6 63.7(3) 6 .
Sc12 N1 Sc3 C6 -116.3(3) 2_657 .
Sc56 N1 Sc3 C6 -81.4(3) . .
Sc56 N1 Sc3 C6 98.6(3) 5_657 .
Sc56 N1 Sc3 C6 -146.8(3) 2_657 .
Sc56 N1 Sc3 C6 33.2(3) 6 .
Sc3 N1 Sc3 Sc56 57.3(4) 5_657 .
Sc4 N1 Sc3 Sc56 57.30(15) . .
Sc4 N1 Sc3 Sc56 -122.70(15) 5_657 .
Sc12 N1 Sc3 Sc56 -30.54(15) . .
Sc12 N1 Sc3 Sc56 149.46(15) 5_657 .
Sc12 N1 Sc3 Sc56 145.14(18) 6 .
Sc12 N1 Sc3 Sc56 -34.86(18) 2_657 .
Sc56 N1 Sc3 Sc56 180.0 5_657 .
Sc56 N1 Sc3 Sc56 -65.4(3) 2_657 .
Sc56 N1 Sc3 Sc56 114.6(3) 6 .
Sc3 N1 Sc3 Sc56 -57.3(3) 5_657 6
Sc4 N1 Sc3 Sc56 -57.30(15) . 6
Sc4 N1 Sc3 Sc56 122.70(15) 5_657 6
Sc12 N1 Sc3 Sc56 -145.14(18) . 6
Sc12 N1 Sc3 Sc56 34.86(18) 5_657 6
Sc12 N1 Sc3 Sc56 30.54(15) 6 6
Sc12 N1 Sc3 Sc56 -149.46(15) 2_657 6
Sc56 N1 Sc3 Sc56 -114.6(3) . 6
Sc56 N1 Sc3 Sc56 65.4(3) 5_657 6
Sc56 N1 Sc3 Sc56 180.0 2_657 6
Sc3 N1 Sc3 C4 174.9(5) 5_657 .
Sc4 N1 Sc3 C4 174.9(4) . .
Sc4 N1 Sc3 C4 -5.1(4) 5_657 .
Sc12 N1 Sc3 C4 87.1(4) . .
Sc12 N1 Sc3 C4 -92.9(4) 5_657 .
Sc12 N1 Sc3 C4 -97.2(4) 6 .
Sc12 N1 Sc3 C4 82.8(4) 2_657 .
Sc56 N1 Sc3 C4 117.6(4) . .
Sc56 N1 Sc3 C4 -62.4(4) 5_657 .
Sc56 N1 Sc3 C4 52.2(4) 2_657 .
Sc56 N1 Sc3 C4 -127.8(4) 6 .
Sc3 N1 Sc3 C1 80.1(5) 5_657 .
Sc4 N1 Sc3 C1 80.1(3) . .
Sc4 N1 Sc3 C1 -99.9(3) 5_657 .
Sc12 N1 Sc3 C1 -7.7(2) . .
Sc12 N1 Sc3 C1 172.3(2) 5_657 .
Sc12 N1 Sc3 C1 168.0(3) 6 .
Sc12 N1 Sc3 C1 -12.0(3) 2_657 .
Sc56 N1 Sc3 C1 22.8(3) . .
Sc56 N1 Sc3 C1 -157.2(3) 5_657 .
Sc56 N1 Sc3 C1 -42.6(3) 2_657 .
Sc56 N1 Sc3 C1 137.4(3) 6 .
Sc3 N1 Sc3 C20 -67.3(2) 5_657 .
Sc4 N1 Sc3 C20 -67.3(2) . .
Sc4 N1 Sc3 C20 112.7(2) 5_657 .
Sc12 N1 Sc3 C20 -155.1(3) . .
Sc12 N1 Sc3 C20 24.9(3) 5_657 .
Sc12 N1 Sc3 C20 20.6(2) 6 .
Sc12 N1 Sc3 C20 -159.4(2) 2_657 .
Sc56 N1 Sc3 C20 -124.6(3) . .
Sc56 N1 Sc3 C20 55.4(3) 5_657 .
Sc56 N1 Sc3 C20 170.0(3) 2_657 .
Sc56 N1 Sc3 C20 -10.0(3) 6 .
Sc3 N1 Sc3 C18 -143.9(3) 5_657 .
Sc4 N1 Sc3 C18 -143.9(2) . .
Sc4 N1 Sc3 C18 36.1(2) 5_657 .
Sc12 N1 Sc3 C18 128.2(2) . .
Sc12 N1 Sc3 C18 -51.8(2) 5_657 .
Sc12 N1 Sc3 C18 -56.08(18) 6 .
Sc12 N1 Sc3 C18 123.92(18) 2_657 .
Sc56 N1 Sc3 C18 158.8(3) . .
Sc56 N1 Sc3 C18 -21.2(3) 5_657 .
Sc56 N1 Sc3 C18 93.4(2) 2_657 .
Sc56 N1 Sc3 C18 -86.6(2) 6 .
Sc3 N1 Sc3 C19 -104.6(2) 5_657 .
Sc4 N1 Sc3 C19 -104.6(2) . .
Sc4 N1 Sc3 C19 75.4(2) 5_657 .
Sc12 N1 Sc3 C19 167.5(3) . .
Sc12 N1 Sc3 C19 -12.5(3) 5_657 .
Sc12 N1 Sc3 C19 -16.78(19) 6 .
Sc12 N1 Sc3 C19 163.22(19) 2_657 .
Sc56 N1 Sc3 C19 -161.9(3) . .
Sc56 N1 Sc3 C19 18.1(3) 5_657 .
Sc56 N1 Sc3 C19 132.7(2) 2_657 .
Sc56 N1 Sc3 C19 -47.3(2) 6 .
C6 C5 Sc3 N1 -112.4(12) . .
C4 C5 Sc3 N1 117.5(12) . .
C1 C5 Sc3 N1 9.6(14) . .
C6 C5 Sc3 Sc12 -126.4(3) . .
C4 C5 Sc3 Sc12 103.5(4) . .
C1 C5 Sc3 Sc12 -4.4(4) . .
C6 C5 Sc3 Sc12 45.0(4) . 6
C4 C5 Sc3 Sc12 -85.2(4) . 6
C1 C5 Sc3 Sc12 166.9(3) . 6
C4 C5 Sc3 C6 -130.1(5) . .
C1 C5 Sc3 C6 121.9(5) . .
C6 C5 Sc3 Sc56 -98.7(4) . .
C4 C5 Sc3 Sc56 131.2(4) . .
C1 C5 Sc3 Sc56 23.2(4) . .
C6 C5 Sc3 Sc56 10.4(4) . 6
C4 C5 Sc3 Sc56 -119.7(4) . 6
C1 C5 Sc3 Sc56 132.3(3) . 6
C6 C5 Sc3 C4 130.1(5) . .
C1 C5 Sc3 C4 -107.9(5) . .
C6 C5 Sc3 C1 -121.9(5) . .
C4 C5 Sc3 C1 107.9(5) . .
C6 C5 Sc3 C20 32.1(3) . .
C4 C5 Sc3 C20 -98.0(4) . .
C1 C5 Sc3 C20 154.1(4) . .
C6 C5 Sc3 C18 99.8(4) . .
C4 C5 Sc3 C18 -30.3(4) . .
C1 C5 Sc3 C18 -138.2(4) . .
C6 C5 Sc3 C19 65.0(3) . .
C4 C5 Sc3 C19 -65.1(4) . .
C1 C5 Sc3 C19 -173.1(4) . .
C5 C6 Sc3 N1 160.7(3) . .
C20 C6 Sc3 N1 -76.6(4) . .
C7 C6 Sc3 N1 47.8(5) . .
C5 C6 Sc3 Sc12 71.5(4) . .
C20 C6 Sc3 Sc12 -165.8(3) . .
C7 C6 Sc3 Sc12 -41.3(4) . .
C5 C6 Sc3 Sc12 -146.9(3) . 6
C20 C6 Sc3 Sc12 -24.2(4) . 6
C7 C6 Sc3 Sc12 100.3(3) . 6
C20 C6 Sc3 C5 122.7(5) . .
C7 C6 Sc3 C5 -112.9(5) . .
C5 C6 Sc3 Sc56 97.2(3) . .
C20 C6 Sc3 Sc56 -140.1(3) . .
C7 C6 Sc3 Sc56 -15.7(4) . .
C5 C6 Sc3 Sc56 -172.1(3) . 6
C20 C6 Sc3 Sc56 -49.4(4) . 6
C7 C6 Sc3 Sc56 75.1(4) . 6
C5 C6 Sc3 C4 -30.7(3) . .
C20 C6 Sc3 C4 91.9(4) . .
C7 C6 Sc3 C4 -143.6(4) . .
C5 C6 Sc3 C1 34.4(3) . .
C20 C6 Sc3 C1 157.1(4) . .
C7 C6 Sc3 C1 -78.5(4) . .
C5 C6 Sc3 C20 -122.7(5) . .
C7 C6 Sc3 C20 124.5(5) . .
C5 C6 Sc3 C18 -65.1(3) . .
C20 C6 Sc3 C18 57.5(4) . .
C7 C6 Sc3 C18 -178.0(4) . .
C5 C6 Sc3 C19 -97.6(4) . .
C20 C6 Sc3 C19 25.1(3) . .
C7 C6 Sc3 C19 149.5(4) . .
C18 C4 Sc3 N1 73.6(5) . .
C5 C4 Sc3 N1 -161.4(2) . .
C3 C4 Sc3 N1 -47.4(5) . .
C18 C4 Sc3 Sc12 143.6(3) . .
C5 C4 Sc3 Sc12 -91.5(3) . .
C3 C4 Sc3 Sc12 22.6(4) . .
C18 C4 Sc3 Sc12 -4.0(4) . 6
C5 C4 Sc3 Sc12 120.9(3) . 6
C3 C4 Sc3 Sc12 -125.0(4) . 6
C18 C4 Sc3 C5 -124.9(5) . .
C3 C4 Sc3 C5 114.1(5) . .
C18 C4 Sc3 C6 -94.9(4) . .
C5 C4 Sc3 C6 30.0(3) . .
C3 C4 Sc3 C6 144.1(4) . .
C18 C4 Sc3 Sc56 164.6(4) . .
C5 C4 Sc3 Sc56 -70.4(4) . .
C3 C4 Sc3 Sc56 43.6(4) . .
C18 C4 Sc3 Sc56 -26.4(5) . 6
C5 C4 Sc3 Sc56 98.6(5) . 6
C3 C4 Sc3 Sc56 -147.4(4) . 6
C18 C4 Sc3 C1 -166.4(4) . .
C5 C4 Sc3 C1 -41.4(3) . .
C3 C4 Sc3 C1 72.6(4) . .
C18 C4 Sc3 C20 -59.5(3) . .
C5 C4 Sc3 C20 65.5(3) . .
C3 C4 Sc3 C20 179.5(4) . .
C5 C4 Sc3 C18 124.9(5) . .
C3 C4 Sc3 C18 -121.0(4) . .
C18 C4 Sc3 C19 -28.0(3) . .
C5 C4 Sc3 C19 96.9(4) . .
C3 C4 Sc3 C19 -149.0(4) . .
C9 C1 Sc3 N1 -53.3(4) . .
C2 C1 Sc3 N1 72.1(4) . .
C5 C1 Sc3 N1 -177.4(4) . .
Sc12 C1 Sc3 N1 7.0(2) . .
C9 C1 Sc3 Sc12 -60.3(3) . .
C2 C1 Sc3 Sc12 65.1(3) . .
C5 C1 Sc3 Sc12 175.6(4) . .
C9 C1 Sc3 Sc12 84.4(8) . 6
C2 C1 Sc3 Sc12 -150.1(7) . 6
C5 C1 Sc3 Sc12 -39.6(8) . 6
Sc12 C1 Sc3 Sc12 144.8(8) . 6
C9 C1 Sc3 C5 124.1(5) . .
C2 C1 Sc3 C5 -110.5(4) . .
Sc12 C1 Sc3 C5 -175.6(4) . .
C9 C1 Sc3 C6 89.1(4) . .
C2 C1 Sc3 C6 -145.5(4) . .
C5 C1 Sc3 C6 -35.0(3) . .
Sc12 C1 Sc3 C6 149.4(2) . .
C9 C1 Sc3 Sc56 -34.0(3) . .
C2 C1 Sc3 Sc56 91.4(3) . .
C5 C1 Sc3 Sc56 -158.1(4) . .
Sc12 C1 Sc3 Sc56 26.31(13) . .
C9 C1 Sc3 Sc56 37.1(5) . 6
C2 C1 Sc3 Sc56 162.6(3) . 6
C5 C1 Sc3 Sc56 -86.9(4) . 6
Sc12 C1 Sc3 Sc56 97.5(3) . 6
C9 C1 Sc3 C4 167.4(4) . .
C2 C1 Sc3 C4 -67.1(3) . .
C5 C1 Sc3 C4 43.4(3) . .
Sc12 C1 Sc3 C4 -132.2(2) . .
C9 C1 Sc3 C20 101.5(3) . .
C2 C1 Sc3 C20 -133.0(3) . .
C5 C1 Sc3 C20 -22.5(4) . .
Sc12 C1 Sc3 C20 161.9(2) . .
C9 C1 Sc3 C18 160.1(3) . .
C2 C1 Sc3 C18 -74.5(3) . .
C5 C1 Sc3 C18 36.0(3) . .
Sc12 C1 Sc3 C18 -139.6(2) . .
C9 C1 Sc3 C19 130.9(3) . .
C2 C1 Sc3 C19 -103.7(3) . .
C5 C1 Sc3 C19 6.8(4) . .
Sc12 C1 Sc3 C19 -168.8(2) . .
C19 C20 Sc3 N1 -88.7(4) . .
C6 C20 Sc3 N1 136.0(4) . .
C21 C20 Sc3 N1 16.4(5) . .
Sc12 C20 Sc3 N1 -18.81(19) 6 .
C19 C20 Sc3 Sc12 166.9(4) . .
C6 C20 Sc3 Sc12 31.5(7) . .
C21 C20 Sc3 Sc12 -88.0(6) . .
Sc12 C20 Sc3 Sc12 -123.3(5) 6 .
C19 C20 Sc3 Sc12 -69.9(3) . 6
C6 C20 Sc3 Sc12 154.8(4) . 6
C21 C20 Sc3 Sc12 35.2(4) . 6
C19 C20 Sc3 C5 99.8(4) . .
C6 C20 Sc3 C5 -35.5(4) . .
C21 C20 Sc3 C5 -155.0(5) . .
Sc12 C20 Sc3 C5 169.7(3) 6 .
C19 C20 Sc3 C6 135.3(5) . .
C21 C20 Sc3 C6 -119.6(6) . .
Sc12 C20 Sc3 C6 -154.8(4) 6 .
C19 C20 Sc3 Sc56 -167.2(3) . .
C6 C20 Sc3 Sc56 57.5(4) . .
C21 C20 Sc3 Sc56 -62.1(5) . .
Sc12 C20 Sc3 Sc56 -97.4(2) 6 .
C19 C20 Sc3 Sc56 -97.4(3) . 6
C6 C20 Sc3 Sc56 127.3(4) . 6
C21 C20 Sc3 Sc56 7.7(4) . 6
Sc12 C20 Sc3 Sc56 -27.53(14) 6 6
C19 C20 Sc3 C4 60.0(3) . .
C6 C20 Sc3 C4 -75.3(4) . .
C21 C20 Sc3 C4 165.1(4) . .
Sc12 C20 Sc3 C4 129.9(2) 6 .
C19 C20 Sc3 C1 114.9(3) . .
C6 C20 Sc3 C1 -20.4(4) . .
C21 C20 Sc3 C1 -140.0(4) . .
Sc12 C20 Sc3 C1 -175.2(2) 6 .
C19 C20 Sc3 C18 26.7(3) . .
C6 C20 Sc3 C18 -108.6(4) . .
C21 C20 Sc3 C18 131.8(4) . .
Sc12 C20 Sc3 C18 96.6(2) 6 .
C6 C20 Sc3 C19 -135.3(5) . .
C21 C20 Sc3 C19 105.1(5) . .
Sc12 C20 Sc3 C19 69.9(3) 6 .
C17 C18 Sc3 N1 -23.7(5) . .
C4 C18 Sc3 N1 -137.4(3) . .
C19 C18 Sc3 N1 90.9(3) . .
C17 C18 Sc3 Sc12 60.5(5) . .
C4 C18 Sc3 Sc12 -53.1(4) . .
C19 C18 Sc3 Sc12 175.2(3) . .
C17 C18 Sc3 Sc12 -69.9(4) . 6
C4 C18 Sc3 Sc12 176.5(3) . 6
C19 C18 Sc3 Sc12 44.8(3) . 6
C17 C18 Sc3 C5 148.5(5) . .
C4 C18 Sc3 C5 34.9(3) . .
C19 C18 Sc3 C5 -96.8(3) . .
C17 C18 Sc3 C6 -173.2(4) . .
C4 C18 Sc3 C6 73.1(3) . .
C19 C18 Sc3 C6 -58.6(3) . .
C17 C18 Sc3 Sc56 73.6(8) . .
C4 C18 Sc3 Sc56 -40.1(8) . .
C19 C18 Sc3 Sc56 -171.8(7) . .
C17 C18 Sc3 Sc56 -84.5(4) . 6
C4 C18 Sc3 Sc56 161.8(3) . 6
C19 C18 Sc3 Sc56 30.1(3) . 6
C17 C18 Sc3 C4 113.7(5) . .
C19 C18 Sc3 C4 -131.7(5) . .
C17 C18 Sc3 C1 125.3(4) . .
C4 C18 Sc3 C1 11.6(3) . .
C19 C18 Sc3 C1 -120.1(3) . .
C17 C18 Sc3 C20 -140.1(4) . .
C4 C18 Sc3 C20 106.2(4) . .
C19 C18 Sc3 C20 -25.5(3) . .
C17 C18 Sc3 C19 -114.6(5) . .
C4 C18 Sc3 C19 131.7(5) . .
C20 C19 Sc3 N1 113.2(3) . .
C23 C19 Sc3 N1 6.5(5) . .
C18 C19 Sc3 N1 -112.0(3) . .
Sc12 C19 Sc3 N1 16.26(18) 6 .
C20 C19 Sc3 Sc12 -152.8(8) . .
C23 C19 Sc3 Sc12 100.5(9) . .
C18 C19 Sc3 Sc12 -17.9(10) . .
Sc12 C19 Sc3 Sc12 110.3(9) 6 .
C20 C19 Sc3 Sc12 96.9(3) . 6
C23 C19 Sc3 Sc12 -9.8(4) . 6
C18 C19 Sc3 Sc12 -128.2(3) . 6
C20 C19 Sc3 C5 -66.2(4) . .
C23 C19 Sc3 C5 -172.9(5) . .
C18 C19 Sc3 C5 68.6(3) . .
Sc12 C19 Sc3 C5 -163.1(3) 6 .
C20 C19 Sc3 C6 -26.8(3) . .
C23 C19 Sc3 C6 -133.5(5) . .
C18 C19 Sc3 C6 108.0(4) . .
Sc12 C19 Sc3 C6 -123.7(2) 6 .
C20 C19 Sc3 Sc56 35.7(8) . .
C23 C19 Sc3 Sc56 -71.0(9) . .
C18 C19 Sc3 Sc56 170.6(7) . .
Sc12 C19 Sc3 Sc56 -61.2(7) 6 .
C20 C19 Sc3 Sc56 74.4(3) . 6
C23 C19 Sc3 Sc56 -32.3(4) . 6
C18 C19 Sc3 Sc56 -150.7(3) . 6
Sc12 C19 Sc3 Sc56 -22.51(14) 6 6
C20 C19 Sc3 C4 -106.7(4) . .
C23 C19 Sc3 C4 146.6(5) . .
C18 C19 Sc3 C4 28.2(3) . .
Sc12 C19 Sc3 C4 156.4(2) 6 .
C20 C19 Sc3 C1 -70.5(4) . .
C23 C19 Sc3 C1 -177.2(4) . .
C18 C19 Sc3 C1 64.4(3) . .
Sc12 C19 Sc3 C1 -167.4(2) 6 .
C23 C19 Sc3 C20 -106.7(5) . .
C18 C19 Sc3 C20 134.9(5) . .
Sc12 C19 Sc3 C20 -96.9(3) 6 .
C20 C19 Sc3 C18 -134.9(5) . .
C23 C19 Sc3 C18 118.4(5) . .
Sc12 C19 Sc3 C18 128.2(3) 6 .
Sc3 N1 Sc56 Sc12 -69.2(2) . .
Sc3 N1 Sc56 Sc12 110.8(2) 5_657 .
Sc4 N1 Sc56 Sc12 -106.6(3) . .
Sc4 N1 Sc56 Sc12 73.4(3) 5_657 .
Sc12 N1 Sc56 Sc12 180.0 5_657 .
Sc12 N1 Sc56 Sc12 -103.7(2) 6 .
Sc12 N1 Sc56 Sc12 76.3(2) 2_657 .
Sc56 N1 Sc56 Sc12 -31.2(7) 5_657 .
Sc56 N1 Sc56 Sc12 51.38(19) 2_657 .
Sc56 N1 Sc56 Sc12 -128.62(19) 6 .
Sc3 N1 Sc56 Sc12 -145.48(16) . 2_657
Sc3 N1 Sc56 Sc12 34.52(16) 5_657 2_657
Sc4 N1 Sc56 Sc12 177.1(2) . 2_657
Sc4 N1 Sc56 Sc12 -2.9(2) 5_657 2_657
Sc12 N1 Sc56 Sc12 -76.3(2) . 2_657
Sc12 N1 Sc56 Sc12 103.7(2) 5_657 2_657
Sc12 N1 Sc56 Sc12 180.000(1) 6 2_657
Sc56 N1 Sc56 Sc12 -107.5(5) 5_657 2_657
Sc56 N1 Sc56 Sc12 -24.90(10) 2_657 2_657
Sc56 N1 Sc56 Sc12 155.10(10) 6 2_657
Sc3 N1 Sc56 C37 168.6(9) . .
Sc3 N1 Sc56 C37 -11.4(9) 5_657 .
Sc4 N1 Sc56 C37 131.1(9) . .
Sc4 N1 Sc56 C37 -48.9(9) 5_657 .
Sc12 N1 Sc56 C37 -122.2(10) . .
Sc12 N1 Sc56 C37 57.8(10) 5_657 .
Sc12 N1 Sc56 C37 134.0(8) 6 .
Sc12 N1 Sc56 C37 -46.0(8) 2_657 .
Sc56 N1 Sc56 C37 -153.5(6) 5_657 .
Sc56 N1 Sc56 C37 -70.9(8) 2_657 .
Sc56 N1 Sc56 C37 109.1(8) 6 .
Sc3 N1 Sc56 C10 -44.6(6) . .
Sc3 N1 Sc56 C10 135.4(6) 5_657 .
Sc4 N1 Sc56 C10 -82.0(7) . .
Sc4 N1 Sc56 C10 98.0(7) 5_657 .
Sc12 N1 Sc56 C10 24.6(5) . .
Sc12 N1 Sc56 C10 -155.4(5) 5_657 .
Sc12 N1 Sc56 C10 -79.1(7) 6 .
Sc12 N1 Sc56 C10 100.9(7) 2_657 .
Sc56 N1 Sc56 C10 -6.7(11) 5_657 .
Sc56 N1 Sc56 C10 76.0(7) 2_657 .
Sc56 N1 Sc56 C10 -104.0(7) 6 .
Sc3 N1 Sc56 Sc3 180.001(1) 5_657 .
Sc4 N1 Sc56 Sc3 -37.43(15) . .
Sc4 N1 Sc56 Sc3 142.57(15) 5_657 .
Sc12 N1 Sc56 Sc3 69.2(2) . .
Sc12 N1 Sc56 Sc3 -110.8(2) 5_657 .
Sc12 N1 Sc56 Sc3 -34.52(16) 6 .
Sc12 N1 Sc56 Sc3 145.48(16) 2_657 .
Sc56 N1 Sc56 Sc3 38.0(6) 5_657 .
Sc56 N1 Sc56 Sc3 120.6(2) 2_657 .
Sc56 N1 Sc56 Sc3 -59.4(2) 6 .
Sc3 N1 Sc56 C36 115.5(3) . .
Sc3 N1 Sc56 C36 -64.5(3) 5_657 .
Sc4 N1 Sc56 C36 78.0(3) . .
Sc4 N1 Sc56 C36 -102.0(3) 5_657 .
Sc12 N1 Sc56 C36 -175.3(5) . .
Sc12 N1 Sc56 C36 4.7(5) 5_657 .
Sc12 N1 Sc56 C36 80.9(3) 6 .
Sc12 N1 Sc56 C36 -99.1(3) 2_657 .
Sc56 N1 Sc56 C36 153.4(3) 5_657 .
Sc56 N1 Sc56 C36 -124.0(4) 2_657 .
Sc56 N1 Sc56 C36 56.0(4) 6 .
Sc3 N1 Sc56 C9 2.7(3) . .
Sc3 N1 Sc56 C9 -177.3(3) 5_657 .
Sc4 N1 Sc56 C9 -34.7(3) . .
Sc4 N1 Sc56 C9 145.3(3) 5_657 .
Sc12 N1 Sc56 C9 71.9(3) . .
Sc12 N1 Sc56 C9 -108.1(3) 5_657 .
Sc12 N1 Sc56 C9 -31.8(4) 6 .
Sc12 N1 Sc56 C9 148.2(4) 2_657 .
Sc56 N1 Sc56 C9 40.7(7) 5_657 .
Sc56 N1 Sc56 C9 123.3(4) 2_657 .
Sc56 N1 Sc56 C9 -56.7(4) 6 .
Sc3 N1 Sc56 C38 -156.2(4) . .
Sc3 N1 Sc56 C38 23.8(4) 5_657 .
Sc4 N1 Sc56 C38 166.4(4) . .
Sc4 N1 Sc56 C38 -13.6(4) 5_657 .
Sc12 N1 Sc56 C38 -87.0(4) . .
Sc12 N1 Sc56 C38 93.0(4) 5_657 .
Sc12 N1 Sc56 C38 169.3(2) 6 .
Sc12 N1 Sc56 C38 -10.7(2) 2_657 .
Sc56 N1 Sc56 C38 -118.2(5) 5_657 .
Sc56 N1 Sc56 C38 -35.6(2) 2_657 .
Sc56 N1 Sc56 C38 144.4(2) 6 .
Sc3 N1 Sc56 C11 -79.2(2) . .
Sc3 N1 Sc56 C11 100.8(2) 5_657 .
Sc4 N1 Sc56 C11 -116.7(3) . .
Sc4 N1 Sc56 C11 63.3(3) 5_657 .
Sc12 N1 Sc56 C11 -10.03(16) . .
Sc12 N1 Sc56 C11 169.98(16) 5_657 .
Sc12 N1 Sc56 C11 -113.7(2) 6 .
Sc12 N1 Sc56 C11 66.3(2) 2_657 .
Sc56 N1 Sc56 C11 -41.3(7) 5_657 .
Sc56 N1 Sc56 C11 41.4(2) 2_657 .
Sc56 N1 Sc56 C11 -138.6(2) 6 .
Sc3 N1 Sc56 Sc56 -120.6(2) . 2_657
Sc3 N1 Sc56 Sc56 59.4(2) 5_657 2_657
Sc4 N1 Sc56 Sc56 -158.0(3) . 2_657
Sc4 N1 Sc56 Sc56 22.0(3) 5_657 2_657
Sc12 N1 Sc56 Sc56 -51.4(2) . 2_657
Sc12 N1 Sc56 Sc56 128.6(2) 5_657 2_657
Sc12 N1 Sc56 Sc56 -155.10(10) 6 2_657
Sc12 N1 Sc56 Sc56 24.90(10) 2_657 2_657
Sc56 N1 Sc56 Sc56 -82.6(5) 5_657 2_657
Sc56 N1 Sc56 Sc56 180.000(1) 6 2_657
Sc3 N1 Sc56 C39 -118.5(3) . .
Sc3 N1 Sc56 C39 61.5(3) 5_657 .
Sc4 N1 Sc56 C39 -156.0(3) . .
Sc4 N1 Sc56 C39 24.0(3) 5_657 .
Sc12 N1 Sc56 C39 -49.3(2) . .
Sc12 N1 Sc56 C39 130.7(2) 5_657 .
Sc12 N1 Sc56 C39 -153.07(18) 6 .
Sc12 N1 Sc56 C39 26.93(18) 2_657 .
Sc56 N1 Sc56 C39 -80.6(6) 5_657 .
Sc56 N1 Sc56 C39 2.04(13) 2_657 .
Sc56 N1 Sc56 C39 -177.96(13) 6 .
C38 C37 Sc56 Sc12 -66.5(4) . .
C10 C37 Sc56 Sc12 44.9(4) . .
C36 C37 Sc56 Sc12 171.2(4) . .
C38 C37 Sc56 N1 49.8(9) . .
C10 C37 Sc56 N1 161.3(8) . .
C36 C37 Sc56 N1 -72.5(9) . .
Sc12 C37 Sc56 N1 116.3(10) . .
C38 C37 Sc56 Sc12 9.7(3) . 2_657
C10 C37 Sc56 Sc12 121.2(3) . 2_657
C36 C37 Sc56 Sc12 -112.6(3) . 2_657
Sc12 C37 Sc56 Sc12 76.2(3) . 2_657
C38 C37 Sc56 C10 -111.5(4) . .
C36 C37 Sc56 C10 126.2(4) . .
Sc12 C37 Sc56 C10 -44.9(4) . .
C38 C37 Sc56 Sc3 -146.0(4) . .
C10 C37 Sc56 Sc3 -34.6(5) . .
C36 C37 Sc56 Sc3 91.7(5) . .
Sc12 C37 Sc56 Sc3 -79.5(4) . .
C38 C37 Sc56 C36 122.3(4) . .
C10 C37 Sc56 C36 -126.2(4) . .
Sc12 C37 Sc56 C36 -171.2(4) . .
C38 C37 Sc56 C9 -141.7(3) . .
C10 C37 Sc56 C9 -30.2(3) . .
C36 C37 Sc56 C9 96.0(3) . .
Sc12 C37 Sc56 C9 -75.2(3) . .
C10 C37 Sc56 C38 111.5(4) . .
C36 C37 Sc56 C38 -122.3(4) . .
Sc12 C37 Sc56 C38 66.5(4) . .
C38 C37 Sc56 C11 -74.1(3) . .
C10 C37 Sc56 C11 37.4(3) . .
C36 C37 Sc56 C11 163.6(3) . .
Sc12 C37 Sc56 C11 -7.6(3) . .
C38 C37 Sc56 Sc56 -8.8(4) . 2_657
C10 C37 Sc56 Sc56 102.6(4) . 2_657
C36 C37 Sc56 Sc56 -131.2(3) . 2_657
Sc12 C37 Sc56 Sc56 57.7(3) . 2_657
C38 C37 Sc56 C39 -34.9(3) . .
C10 C37 Sc56 C39 76.5(3) . .
C36 C37 Sc56 C39 -157.2(3) . .
Sc12 C37 Sc56 C39 31.6(3) . .
C11 C10 Sc56 Sc12 -26.8(3) . .
C37 C10 Sc56 Sc12 -139.6(4) . .
C9 C10 Sc56 Sc12 91.5(4) . .
C11 C10 Sc56 N1 -50.7(7) . .
C37 C10 Sc56 N1 -163.4(7) . .
C9 C10 Sc56 N1 67.6(7) . .
Sc12 C10 Sc56 N1 -23.9(5) . .
C11 C10 Sc56 Sc12 36.5(4) . 2_657
C37 C10 Sc56 Sc12 -76.2(4) . 2_657
C9 C10 Sc56 Sc12 154.8(3) . 2_657
Sc12 C10 Sc56 Sc12 63.3(3) . 2_657
C11 C10 Sc56 C37 112.8(4) . .
C9 C10 Sc56 C37 -129.0(4) . .
Sc12 C10 Sc56 C37 139.6(4) . .
C11 C10 Sc56 Sc3 -88.2(3) . .
C37 C10 Sc56 Sc3 159.0(3) . .
C9 C10 Sc56 Sc3 30.1(3) . .
Sc12 C10 Sc56 Sc3 -61.4(2) . .
C11 C10 Sc56 C36 144.8(3) . .
C37 C10 Sc56 C36 32.1(3) . .
C9 C10 Sc56 C36 -96.9(3) . .
Sc12 C10 Sc56 C36 171.6(3) . .
C11 C10 Sc56 C9 -118.3(4) . .
C37 C10 Sc56 C9 129.0(4) . .
Sc12 C10 Sc56 C9 -91.5(4) . .
C11 C10 Sc56 C38 74.6(3) . .
C37 C10 Sc56 C38 -38.1(3) . .
C9 C10 Sc56 C38 -167.1(4) . .
Sc12 C10 Sc56 C38 101.5(3) . .
C37 C10 Sc56 C11 -112.8(4) . .
C9 C10 Sc56 C11 118.3(4) . .
Sc12 C10 Sc56 C11 26.8(3) . .
C11 C10 Sc56 Sc56 10.9(4) . 2_657
C37 C10 Sc56 Sc56 -101.9(4) . 2_657
C9 C10 Sc56 Sc56 129.2(4) . 2_657
Sc12 C10 Sc56 Sc56 37.7(3) . 2_657
C11 C10 Sc56 C39 36.7(3) . .
C37 C10 Sc56 C39 -76.0(3) . .
C9 C10 Sc56 C39 155.0(4) . .
Sc12 C10 Sc56 C39 63.6(3) . .
N1 Sc3 Sc56 Sc12 89.2(2) . .
Sc12 Sc3 Sc56 Sc12 120.7(3) 6 .
C5 Sc3 Sc56 Sc12 -87.5(3) . .
C6 Sc3 Sc56 Sc12 -127.7(3) . .
Sc56 Sc3 Sc56 Sc12 138.60(19) 6 .
C4 Sc3 Sc56 Sc12 -48.7(4) . .
C1 Sc3 Sc56 Sc12 -73.7(2) . .
C20 Sc3 Sc56 Sc12 -158.0(3) . .
C18 Sc3 Sc56 Sc12 -20.5(8) . .
C19 Sc3 Sc56 Sc12 176.4(7) . .
Sc12 Sc3 Sc56 N1 -89.2(2) . .
Sc12 Sc3 Sc56 N1 31.50(15) 6 .
C5 Sc3 Sc56 N1 -176.7(2) . .
C6 Sc3 Sc56 N1 143.1(2) . .
Sc56 Sc3 Sc56 N1 49.39(19) 6 .
C4 Sc3 Sc56 N1 -138.0(3) . .
C1 Sc3 Sc56 N1 -162.9(2) . .
C20 Sc3 Sc56 N1 112.8(2) . .
C18 Sc3 Sc56 N1 -109.7(7) . .
C19 Sc3 Sc56 N1 87.2(7) . .
N1 Sc3 Sc56 Sc12 30.57(12) . 2_657
Sc12 Sc3 Sc56 Sc12 -58.6(2) . 2_657
Sc12 Sc3 Sc56 Sc12 62.1(2) 6 2_657
C5 Sc3 Sc56 Sc12 -146.2(2) . 2_657
C6 Sc3 Sc56 Sc12 173.6(2) . 2_657
Sc56 Sc3 Sc56 Sc12 80.0(2) 6 2_657
C4 Sc3 Sc56 Sc12 -107.4(3) . 2_657
C1 Sc3 Sc56 Sc12 -132.3(2) . 2_657
C20 Sc3 Sc56 Sc12 143.3(2) . 2_657
C18 Sc3 Sc56 Sc12 -79.1(7) . 2_657
C19 Sc3 Sc56 Sc12 117.8(7) . 2_657
N1 Sc3 Sc56 C37 -173.7(5) . .
Sc12 Sc3 Sc56 C37 97.0(5) . .
Sc12 Sc3 Sc56 C37 -142.2(4) 6 .
C5 Sc3 Sc56 C37 9.5(5) . .
C6 Sc3 Sc56 C37 -30.7(5) . .
Sc56 Sc3 Sc56 C37 -124.3(4) 6 .
C4 Sc3 Sc56 C37 48.3(6) . .
C1 Sc3 Sc56 C37 23.3(5) . .
C20 Sc3 Sc56 C37 -61.0(5) . .
C18 Sc3 Sc56 C37 76.6(9) . .
C19 Sc3 Sc56 C37 -86.6(8) . .
N1 Sc3 Sc56 C10 164.1(3) . .
Sc12 Sc3 Sc56 C10 74.9(3) . .
Sc12 Sc3 Sc56 C10 -164.4(2) 6 .
C5 Sc3 Sc56 C10 -12.7(3) . .
C6 Sc3 Sc56 C10 -52.9(3) . .
Sc56 Sc3 Sc56 C10 -146.53(17) 6 .
C4 Sc3 Sc56 C10 26.1(4) . .
C1 Sc3 Sc56 C10 1.1(3) . .
C20 Sc3 Sc56 C10 -83.2(3) . .
C18 Sc3 Sc56 C10 54.4(8) . .
C19 Sc3 Sc56 C10 -108.7(7) . .
N1 Sc3 Sc56 C36 -121.1(3) . .
Sc12 Sc3 Sc56 C36 149.7(4) . .
Sc12 Sc3 Sc56 C36 -89.6(3) 6 .
C5 Sc3 Sc56 C36 62.1(3) . .
C6 Sc3 Sc56 C36 21.9(3) . .
Sc56 Sc3 Sc56 C36 -71.7(3) 6 .
C4 Sc3 Sc56 C36 100.9(4) . .
C1 Sc3 Sc56 C36 76.0(3) . .
C20 Sc3 Sc56 C36 -8.4(4) . .
C18 Sc3 Sc56 C36 129.2(7) . .
C19 Sc3 Sc56 C36 -33.9(8) . .
N1 Sc3 Sc56 C9 -177.9(2) . .
Sc12 Sc3 Sc56 C9 92.9(3) . .
Sc12 Sc3 Sc56 C9 -146.4(2) 6 .
C5 Sc3 Sc56 C9 5.4(3) . .
C6 Sc3 Sc56 C9 -34.8(2) . .
Sc56 Sc3 Sc56 C9 -128.48(18) 6 .
C4 Sc3 Sc56 C9 44.2(3) . .
C1 Sc3 Sc56 C9 19.20(19) . .
C20 Sc3 Sc56 C9 -65.1(3) . .
C18 Sc3 Sc56 C9 72.4(7) . .
C19 Sc3 Sc56 C9 -90.7(7) . .
N1 Sc3 Sc56 C38 115.3(7) . .
Sc12 Sc3 Sc56 C38 26.1(6) . .
Sc12 Sc3 Sc56 C38 146.8(7) 6 .
C5 Sc3 Sc56 C38 -61.4(8) . .
C6 Sc3 Sc56 C38 -101.6(7) . .
Sc56 Sc3 Sc56 C38 164.7(6) 6 .
C4 Sc3 Sc56 C38 -22.6(9) . .
C1 Sc3 Sc56 C38 -47.6(7) . .
C20 Sc3 Sc56 C38 -131.9(7) . .
C18 Sc3 Sc56 C38 5.6(13) . .
C19 Sc3 Sc56 C38 -157.5(7) . .
N1 Sc3 Sc56 C11 128.0(2) . .
Sc12 Sc3 Sc56 C11 38.8(2) . .
Sc12 Sc3 Sc56 C11 159.54(19) 6 .
C5 Sc3 Sc56 C11 -48.7(3) . .
C6 Sc3 Sc56 C11 -88.9(3) . .
Sc56 Sc3 Sc56 C11 177.43(13) 6 .
C4 Sc3 Sc56 C11 -9.9(4) . .
C1 Sc3 Sc56 C11 -34.9(2) . .
C20 Sc3 Sc56 C11 -119.2(3) . .
C18 Sc3 Sc56 C11 18.3(8) . .
C19 Sc3 Sc56 C11 -144.8(7) . .
N1 Sc3 Sc56 Sc56 42.10(11) . 2_657
Sc12 Sc3 Sc56 Sc56 -47.1(2) . 2_657
Sc12 Sc3 Sc56 Sc56 73.6(2) 6 2_657
C5 Sc3 Sc56 Sc56 -134.6(2) . 2_657
C6 Sc3 Sc56 Sc56 -174.8(2) . 2_657
Sc56 Sc3 Sc56 Sc56 91.5(2) 6 2_657
C4 Sc3 Sc56 Sc56 -95.9(3) . 2_657
C1 Sc3 Sc56 Sc56 -120.8(2) . 2_657
C20 Sc3 Sc56 Sc56 154.9(2) . 2_657
C18 Sc3 Sc56 Sc56 -67.6(7) . 2_657
C19 Sc3 Sc56 Sc56 129.3(7) . 2_657
N1 Sc3 Sc56 C39 103.2(3) . .
Sc12 Sc3 Sc56 C39 13.94(17) . .
Sc12 Sc3 Sc56 C39 134.7(2) 6 .
C5 Sc3 Sc56 C39 -73.6(3) . .
C6 Sc3 Sc56 C39 -113.8(3) . .
Sc56 Sc3 Sc56 C39 152.54(16) 6 .
C4 Sc3 Sc56 C39 -34.8(4) . .
C1 Sc3 Sc56 C39 -59.8(3) . .
C20 Sc3 Sc56 C39 -144.1(3) . .
C18 Sc3 Sc56 C39 -6.6(8) . .
C19 Sc3 Sc56 C39 -169.7(6) . .
C37 C36 Sc56 Sc12 -16.6(7) . .
C35 C36 Sc56 Sc12 110.0(7) . .
C37 C36 Sc56 N1 154.2(3) . .
C35 C36 Sc56 N1 -79.2(4) . .
C37 C36 Sc56 Sc12 82.4(3) . 2_657
C35 C36 Sc56 Sc12 -151.0(3) . 2_657
C35 C36 Sc56 C37 126.6(4) . .
C37 C36 Sc56 C10 -33.7(3) . .
C35 C36 Sc56 C10 92.9(3) . .
C37 C36 Sc56 Sc3 -128.1(3) . .
C35 C36 Sc56 Sc3 -1.5(4) . .
C37 C36 Sc56 C9 -71.5(3) . .
C35 C36 Sc56 C9 55.1(3) . .
C37 C36 Sc56 C38 33.2(2) . .
C35 C36 Sc56 C38 159.8(3) . .
C37 C36 Sc56 C11 -14.3(3) . .
C35 C36 Sc56 C11 112.3(3) . .
C37 C36 Sc56 Sc56 77.6(3) . 2_657
C35 C36 Sc56 Sc56 -155.8(3) . 2_657
C37 C36 Sc56 C39 18.8(3) . .
C35 C36 Sc56 C39 145.4(3) . .
C1 C9 Sc56 Sc12 30.0(4) . .
C8 C9 Sc56 Sc12 150.4(4) . .
C10 C9 Sc56 Sc12 -85.5(4) . .
Sc3 C9 Sc56 Sc12 64.9(2) . .
C1 C9 Sc56 N1 -37.2(5) . .
C8 C9 Sc56 N1 83.1(4) . .
C10 C9 Sc56 N1 -152.8(4) . .
Sc12 C9 Sc56 N1 -67.3(3) . .
Sc3 C9 Sc56 N1 -2.3(2) . .
C1 C9 Sc56 Sc12 64.4(6) . 2_657
C8 C9 Sc56 Sc12 -175.2(5) . 2_657
C10 C9 Sc56 Sc12 -51.2(6) . 2_657
Sc12 C9 Sc56 Sc12 34.4(4) . 2_657
Sc3 C9 Sc56 Sc12 99.3(6) . 2_657
C1 C9 Sc56 C37 147.8(4) . .
C8 C9 Sc56 C37 -91.8(3) . .
C10 C9 Sc56 C37 32.2(3) . .
Sc12 C9 Sc56 C37 117.7(3) . .
Sc3 C9 Sc56 C37 -177.3(3) . .
C1 C9 Sc56 C10 115.6(5) . .
C8 C9 Sc56 C10 -124.1(5) . .
Sc12 C9 Sc56 C10 85.5(4) . .
Sc3 C9 Sc56 C10 150.5(3) . .
C1 C9 Sc56 Sc3 -34.9(3) . .
C8 C9 Sc56 Sc3 85.5(3) . .
C10 C9 Sc56 Sc3 -150.5(3) . .
Sc12 C9 Sc56 Sc3 -64.9(2) . .
C1 C9 Sc56 C36 -173.8(4) . .
C8 C9 Sc56 C36 -53.4(3) . .
C10 C9 Sc56 C36 70.7(3) . .
Sc12 C9 Sc56 C36 156.2(3) . .
Sc3 C9 Sc56 C36 -138.8(2) . .
C1 C9 Sc56 C38 126.8(4) . .
C8 C9 Sc56 C38 -112.8(3) . .
C10 C9 Sc56 C38 11.2(3) . .
Sc12 C9 Sc56 C38 96.8(3) . .
Sc3 C9 Sc56 C38 161.7(3) . .
C1 C9 Sc56 C11 80.1(3) . .
C8 C9 Sc56 C11 -159.5(4) . .
C10 C9 Sc56 C11 -35.4(3) . .
Sc12 C9 Sc56 C11 50.1(3) . .
Sc3 C9 Sc56 C11 115.0(2) . .
C1 C9 Sc56 Sc56 36.4(4) . 2_657
C8 C9 Sc56 Sc56 156.8(3) . 2_657
C10 C9 Sc56 Sc56 -79.2(3) . 2_657
Sc12 C9 Sc56 Sc56 6.4(2) . 2_657
Sc3 C9 Sc56 Sc56 71.3(3) . 2_657
C1 C9 Sc56 C39 94.9(3) . .
C8 C9 Sc56 C39 -144.7(3) . .
C10 C9 Sc56 C39 -20.6(3) . .
Sc12 C9 Sc56 C39 64.9(2) . .
Sc3 C9 Sc56 C39 129.8(2) . .
C37 C38 Sc56 Sc12 122.4(4) . .
C39 C38 Sc56 Sc12 5.7(3) . .
Sc12 C38 Sc56 Sc12 -67.4(3) 2_657 .
C37 C38 Sc56 N1 -160.6(4) . .
C39 C38 Sc56 N1 82.7(4) . .
Sc12 C38 Sc56 N1 9.6(2) 2_657 .
Sc12 C38 Sc56 N1 77.0(4) . .
C37 C38 Sc56 Sc12 -170.2(3) . 2_657
C39 C38 Sc56 Sc12 73.1(3) . 2_657
Sc12 C38 Sc56 Sc12 67.4(3) . 2_657
C39 C38 Sc56 C37 -116.7(4) . .
Sc12 C38 Sc56 C37 170.2(3) 2_657 .
Sc12 C38 Sc56 C37 -122.4(4) . .
C37 C38 Sc56 C10 42.9(3) . .
C39 C38 Sc56 C10 -73.8(3) . .
Sc12 C38 Sc56 C10 -146.8(3) 2_657 .
Sc12 C38 Sc56 C10 -79.4(3) . .
C37 C38 Sc56 Sc3 98.7(8) . .
C39 C38 Sc56 Sc3 -18.0(8) . .
Sc12 C38 Sc56 Sc3 -91.1(7) 2_657 .
Sc12 C38 Sc56 Sc3 -23.7(6) . .
C37 C38 Sc56 C36 -35.4(3) . .
C39 C38 Sc56 C36 -152.1(3) . .
Sc12 C38 Sc56 C36 134.8(2) 2_657 .
Sc12 C38 Sc56 C36 -157.8(3) . .
C37 C38 Sc56 C9 35.2(3) . .
C39 C38 Sc56 C9 -81.5(3) . .
Sc12 C38 Sc56 C9 -154.6(3) 2_657 .
Sc12 C38 Sc56 C9 -87.2(3) . .
C37 C38 Sc56 C11 84.0(3) . .
C39 C38 Sc56 C11 -32.8(2) . .
Sc12 C38 Sc56 C11 -105.8(2) 2_657 .
Sc12 C38 Sc56 C11 -38.4(3) . .
C37 C38 Sc56 Sc56 172.4(4) . 2_657
C39 C38 Sc56 Sc56 55.7(3) . 2_657
Sc12 C38 Sc56 Sc56 -17.40(10) 2_657 2_657
Sc12 C38 Sc56 Sc56 50.0(2) . 2_657
C37 C38 Sc56 C39 116.7(4) . .
Sc12 C38 Sc56 C39 -73.1(3) 2_657 .
Sc12 C38 Sc56 C39 -5.7(3) . .
C12 C11 Sc56 Sc12 19.3(3) . .
C10 C11 Sc56 Sc12 146.3(4) . .
C39 C11 Sc56 Sc12 -98.7(4) . .
C12 C11 Sc56 N1 31.3(4) . .
C10 C11 Sc56 N1 158.3(3) . .
C39 C11 Sc56 N1 -86.7(3) . .
Sc12 C11 Sc56 N1 12.02(19) . .
C12 C11 Sc56 Sc12 83.2(3) . 2_657
C10 C11 Sc56 Sc12 -149.8(3) . 2_657
C39 C11 Sc56 Sc12 -34.9(3) . 2_657
Sc12 C11 Sc56 Sc12 63.9(2) . 2_657
C12 C11 Sc56 C37 -169.3(4) . .
C10 C11 Sc56 C37 -42.3(3) . .
C39 C11 Sc56 C37 72.7(3) . .
Sc12 C11 Sc56 C37 171.4(3) . .
C12 C11 Sc56 C10 -127.0(4) . .
C39 C11 Sc56 C10 115.0(4) . .
Sc12 C11 Sc56 C10 -146.3(4) . .
C12 C11 Sc56 Sc3 -25.2(3) . .
C10 C11 Sc56 Sc3 101.8(3) . .
C39 C11 Sc56 Sc3 -143.3(3) . .
Sc12 C11 Sc56 Sc3 -44.5(2) . .
C12 C11 Sc56 C36 -159.3(3) . .
C10 C11 Sc56 C36 -32.3(3) . .
C39 C11 Sc56 C36 82.6(3) . .
Sc12 C11 Sc56 C36 -178.6(3) . .
C12 C11 Sc56 C9 -89.6(3) . .
C10 C11 Sc56 C9 37.4(3) . .
C39 C11 Sc56 C9 152.3(3) . .
Sc12 C11 Sc56 C9 -108.9(3) . .
C12 C11 Sc56 C38 149.7(4) . .
C10 C11 Sc56 C38 -83.3(3) . .
C39 C11 Sc56 C38 31.6(3) . .
Sc12 C11 Sc56 C38 130.4(3) . .
C12 C11 Sc56 Sc56 62.3(3) . 2_657
C10 C11 Sc56 Sc56 -170.7(3) . 2_657
C39 C11 Sc56 Sc56 -55.7(3) . 2_657
Sc12 C11 Sc56 Sc56 43.0(2) . 2_657
C12 C11 Sc56 C39 118.0(4) . .
C10 C11 Sc56 C39 -115.0(4) . .
Sc12 C11 Sc56 C39 98.7(4) . .
C38 C39 Sc56 Sc12 -173.8(4) . .
C11 C39 Sc56 Sc12 62.0(3) . .
Sc12 C39 Sc56 Sc12 -79.3(3) 2_657 .
C38 C39 Sc56 N1 -119.6(3) . .
C11 C39 Sc56 N1 116.1(3) . .
Sc12 C39 Sc56 N1 54.1(3) . .
Sc12 C39 Sc56 N1 -25.18(16) 2_657 .
C38 C39 Sc56 Sc12 -94.5(3) . 2_657
C11 C39 Sc56 Sc12 141.3(3) . 2_657
Sc12 C39 Sc56 Sc12 79.3(3) . 2_657
C38 C39 Sc56 C37 38.1(3) . .
C11 C39 Sc56 C37 -86.2(3) . .
Sc12 C39 Sc56 C37 -148.1(3) . .
Sc12 C39 Sc56 C37 132.5(2) 2_657 .
C38 C39 Sc56 C10 85.7(3) . .
C11 C39 Sc56 C10 -38.5(3) . .
Sc12 C39 Sc56 C10 -100.5(3) . .
Sc12 C39 Sc56 C10 -179.8(3) 2_657 .
C38 C39 Sc56 Sc3 172.3(3) . .
C11 C39 Sc56 Sc3 48.0(4) . .
Sc12 C39 Sc56 Sc3 -13.93(18) . .
Sc12 C39 Sc56 Sc3 -93.3(3) 2_657 .
C38 C39 Sc56 C36 24.5(3) . .
C11 C39 Sc56 C36 -99.7(3) . .
Sc12 C39 Sc56 C36 -161.7(3) . .
Sc12 C39 Sc56 C36 119.0(2) 2_657 .
C38 C39 Sc56 C9 100.4(3) . .
C11 C39 Sc56 C9 -23.8(3) . .
Sc12 C39 Sc56 C9 -85.8(3) . .
Sc12 C39 Sc56 C9 -165.1(3) 2_657 .
C11 C39 Sc56 C38 -124.2(4) . .
Sc12 C39 Sc56 C38 173.8(4) . .
Sc12 C39 Sc56 C38 94.5(3) 2_657 .
C38 C39 Sc56 C11 124.2(4) . .
Sc12 C39 Sc56 C11 -62.0(3) . .
Sc12 C39 Sc56 C11 -141.3(3) 2_657 .
C38 C39 Sc56 Sc56 -117.9(3) . 2_657
C11 C39 Sc56 Sc56 117.8(3) . 2_657
Sc12 C39 Sc56 Sc56 55.8(2) . 2_657
Sc12 C39 Sc56 Sc56 -23.48(10) 2_657 2_657
Sc3 N1 Sc4 Sc12 -73.59(6) . .
Sc3 N1 Sc4 Sc12 106.41(6) 5_657 .
Sc4 N1 Sc4 Sc12 -73.6(6) 5_657 .
Sc12 N1 Sc4 Sc12 180.0 5_657 .
Sc12 N1 Sc4 Sc12 -147.18(12) 6 .
Sc12 N1 Sc4 Sc12 32.82(12) 2_657 .
Sc56 N1 Sc4 Sc12 30.00(16) . .
Sc56 N1 Sc4 Sc12 -150.00(16) 5_657 .
Sc56 N1 Sc4 Sc12 2.8(2) 2_657 .
Sc56 N1 Sc4 Sc12 -177.2(2) 6 .
Sc3 N1 Sc4 Sc12 73.59(6) . 6
Sc3 N1 Sc4 Sc12 -106.41(6) 5_657 6
Sc4 N1 Sc4 Sc12 73.6(6) 5_657 6
Sc12 N1 Sc4 Sc12 147.18(12) . 6
Sc12 N1 Sc4 Sc12 -32.82(12) 5_657 6
Sc12 N1 Sc4 Sc12 180.0 2_657 6
Sc56 N1 Sc4 Sc12 177.2(2) . 6
Sc56 N1 Sc4 Sc12 -2.8(2) 5_657 6
Sc56 N1 Sc4 Sc12 150.00(16) 2_657 6
Sc56 N1 Sc4 Sc12 -30.00(16) 6 6
Sc3 N1 Sc4 Sc12 106.41(6) . 5_657
Sc3 N1 Sc4 Sc12 -73.59(6) 5_657 5_657
Sc4 N1 Sc4 Sc12 106.4(6) 5_657 5_657
Sc12 N1 Sc4 Sc12 180.0 . 5_657
Sc12 N1 Sc4 Sc12 32.82(12) 6 5_657
Sc12 N1 Sc4 Sc12 -147.18(12) 2_657 5_657
Sc56 N1 Sc4 Sc12 -150.00(16) . 5_657
Sc56 N1 Sc4 Sc12 30.00(16) 5_657 5_657
Sc56 N1 Sc4 Sc12 -177.2(2) 2_657 5_657
Sc56 N1 Sc4 Sc12 2.8(2) 6 5_657
Sc3 N1 Sc4 Sc12 -106.41(6) . 2_657
Sc3 N1 Sc4 Sc12 73.59(6) 5_657 2_657
Sc4 N1 Sc4 Sc12 -106.4(6) 5_657 2_657
Sc12 N1 Sc4 Sc12 -32.82(12) . 2_657
Sc12 N1 Sc4 Sc12 147.18(12) 5_657 2_657
Sc12 N1 Sc4 Sc12 180.0 6 2_657
Sc56 N1 Sc4 Sc12 -2.8(2) . 2_657
Sc56 N1 Sc4 Sc12 177.2(2) 5_657 2_657
Sc56 N1 Sc4 Sc12 -30.00(16) 2_657 2_657
Sc56 N1 Sc4 Sc12 150.00(16) 6 2_657
N1 Sc56 Sc12 Sc12 -61.80(6) . 2_657
C37 Sc56 Sc12 Sc12 100.4(3) . 2_657
C10 Sc56 Sc12 Sc12 127.15(16) . 2_657
Sc3 Sc56 Sc12 Sc12 -120.34(9) . 2_657
C36 Sc56 Sc12 Sc12 111.3(6) . 2_657
C9 Sc56 Sc12 Sc12 164.02(16) . 2_657
C38 Sc56 Sc12 Sc12 68.33(15) . 2_657
C11 Sc56 Sc12 Sc12 108.54(14) . 2_657
Sc56 Sc56 Sc12 Sc12 -10.4(2) 2_657 2_657
C39 Sc56 Sc12 Sc12 71.66(11) . 2_657
Sc12 Sc56 Sc12 N1 61.80(6) 2_657 .
C37 Sc56 Sc12 N1 162.2(3) . .
C10 Sc56 Sc12 N1 -171.05(18) . .
Sc3 Sc56 Sc12 N1 -58.54(9) . .
C36 Sc56 Sc12 N1 173.1(7) . .
C9 Sc56 Sc12 N1 -134.18(17) . .
C38 Sc56 Sc12 N1 130.13(19) . .
C11 Sc56 Sc12 N1 170.35(14) . .
Sc56 Sc56 Sc12 N1 51.4(2) 2_657 .
C39 Sc56 Sc12 N1 133.46(12) . .
N1 Sc56 Sc12 Sc3 58.54(9) . .
Sc12 Sc56 Sc12 Sc3 120.34(9) 2_657 .
C37 Sc56 Sc12 Sc3 -139.3(3) . .
C10 Sc56 Sc12 Sc3 -112.51(16) . .
C36 Sc56 Sc12 Sc3 -128.3(6) . .
C9 Sc56 Sc12 Sc3 -75.64(16) . .
C38 Sc56 Sc12 Sc3 -171.33(18) . .
C11 Sc56 Sc12 Sc3 -131.12(17) . .
Sc56 Sc56 Sc12 Sc3 109.9(2) 2_657 .
C39 Sc56 Sc12 Sc3 -168.00(14) . .
N1 Sc56 Sc12 Sc56 -51.4(2) . 2_657
Sc12 Sc56 Sc12 Sc56 10.4(2) 2_657 2_657
C37 Sc56 Sc12 Sc56 110.9(3) . 2_657
C10 Sc56 Sc12 Sc56 137.6(2) . 2_657
Sc3 Sc56 Sc12 Sc56 -109.9(2) . 2_657
C36 Sc56 Sc12 Sc56 121.8(6) . 2_657
C9 Sc56 Sc12 Sc56 174.46(17) . 2_657
C38 Sc56 Sc12 Sc56 78.8(3) . 2_657
C11 Sc56 Sc12 Sc56 119.0(3) . 2_657
C39 Sc56 Sc12 Sc56 82.1(2) . 2_657
N1 Sc56 Sc12 C11 -170.35(15) . .
Sc12 Sc56 Sc12 C11 -108.54(15) 2_657 .
C37 Sc56 Sc12 C11 -8.1(3) . .
C10 Sc56 Sc12 C11 18.6(2) . .
Sc3 Sc56 Sc12 C11 131.12(17) . .
C36 Sc56 Sc12 C11 2.8(7) . .
C9 Sc56 Sc12 C11 55.5(2) . .
C38 Sc56 Sc12 C11 -40.2(2) . .
Sc56 Sc56 Sc12 C11 -119.0(3) 2_657 .
C39 Sc56 Sc12 C11 -36.88(17) . .
N1 Sc56 Sc12 C22 -179.86(16) . 6
Sc12 Sc56 Sc12 C22 -118.06(15) 2_657 6
C37 Sc56 Sc12 C22 -17.7(3) . 6
C10 Sc56 Sc12 C22 9.1(2) . 6
Sc3 Sc56 Sc12 C22 121.60(17) . 6
C36 Sc56 Sc12 C22 -6.7(7) . 6
C9 Sc56 Sc12 C22 46.0(2) . 6
C38 Sc56 Sc12 C22 -49.7(2) . 6
C11 Sc56 Sc12 C22 -9.5(2) . 6
Sc56 Sc56 Sc12 C22 -128.5(2) 2_657 6
C39 Sc56 Sc12 C22 -46.40(18) . 6
N1 Sc56 Sc12 Sc4 59.52(16) . .
Sc12 Sc56 Sc12 Sc4 121.32(19) 2_657 .
C37 Sc56 Sc12 Sc4 -138.3(4) . .
C10 Sc56 Sc12 Sc4 -111.5(2) . .
Sc3 Sc56 Sc12 Sc4 0.98(19) . .
C36 Sc56 Sc12 Sc4 -127.4(7) . .
C9 Sc56 Sc12 Sc4 -74.7(2) . .
C38 Sc56 Sc12 Sc4 -170.3(3) . .
C11 Sc56 Sc12 Sc4 -130.1(2) . .
Sc56 Sc56 Sc12 Sc4 110.88(19) 2_657 .
C39 Sc56 Sc12 Sc4 -167.02(19) . .
N1 Sc56 Sc12 C12 172.2(3) . .
Sc12 Sc56 Sc12 C12 -126.0(3) 2_657 .
C37 Sc56 Sc12 C12 -25.6(5) . .
C10 Sc56 Sc12 C12 1.1(4) . .
Sc3 Sc56 Sc12 C12 113.6(3) . .
C36 Sc56 Sc12 C12 -14.7(9) . .
C9 Sc56 Sc12 C12 38.0(4) . .
C38 Sc56 Sc12 C12 -57.7(4) . .
C11 Sc56 Sc12 C12 -17.5(3) . .
Sc56 Sc56 Sc12 C12 -136.5(4) 2_657 .
C39 Sc56 Sc12 C12 -54.4(3) . .
N1 Sc56 Sc12 C23 166.1(2) . 6
Sc12 Sc56 Sc12 C23 -132.1(2) 2_657 6
C37 Sc56 Sc12 C23 -31.7(4) . 6
C10 Sc56 Sc12 C23 -4.9(3) . 6
Sc3 Sc56 Sc12 C23 107.6(3) . 6
C36 Sc56 Sc12 C23 -20.8(8) . 6
C9 Sc56 Sc12 C23 31.9(3) . 6
C38 Sc56 Sc12 C23 -63.8(3) . 6
C11 Sc56 Sc12 C23 -23.6(2) . 6
Sc56 Sc56 Sc12 C23 -142.5(4) 2_657 6
C39 Sc56 Sc12 C23 -60.4(3) . 6
N1 Sc56 Sc12 C10 171.05(18) . .
Sc12 Sc56 Sc12 C10 -127.15(16) 2_657 .
C37 Sc56 Sc12 C10 -26.7(2) . .
Sc3 Sc56 Sc12 C10 112.51(16) . .
C36 Sc56 Sc12 C10 -15.8(6) . .
C9 Sc56 Sc12 C10 36.87(18) . .
C38 Sc56 Sc12 C10 -58.82(19) . .
C11 Sc56 Sc12 C10 -18.6(2) . .
Sc56 Sc56 Sc12 C10 -137.6(2) 2_657 .
C39 Sc56 Sc12 C10 -55.49(18) . .
N1 Sc56 Sc12 C40 -145.57(17) . 6
Sc12 Sc56 Sc12 C40 -83.76(14) 2_657 6
C37 Sc56 Sc12 C40 16.6(2) . 6
C10 Sc56 Sc12 C40 43.39(19) . 6
Sc3 Sc56 Sc12 C40 155.89(16) . 6
C36 Sc56 Sc12 C40 27.6(6) . 6
C9 Sc56 Sc12 C40 80.25(19) . 6
C38 Sc56 Sc12 C40 -15.44(19) . 6
C11 Sc56 Sc12 C40 24.8(2) . 6
Sc56 Sc56 Sc12 C40 -94.2(2) 2_657 6
C39 Sc56 Sc12 C40 -12.10(17) . 6
Sc3 N1 Sc12 Sc56 97.2(3) . .
Sc3 N1 Sc12 Sc56 -82.8(3) 5_657 .
Sc4 N1 Sc12 Sc56 57.7(3) . .
Sc4 N1 Sc12 Sc56 -122.3(3) 5_657 .
Sc12 N1 Sc12 Sc56 41(27) 5_657 .
Sc12 N1 Sc12 Sc56 92.8(2) 6 .
Sc12 N1 Sc12 Sc56 -87.2(2) 2_657 .
Sc56 N1 Sc12 Sc56 180.0 5_657 .
Sc56 N1 Sc12 Sc56 -119.8(3) 2_657 .
Sc56 N1 Sc12 Sc56 60.2(3) 6 .
Sc3 N1 Sc12 Sc12 -175.59(16) . 2_657
Sc3 N1 Sc12 Sc12 4.41(16) 5_657 2_657
Sc4 N1 Sc12 Sc12 144.87(14) . 2_657
Sc4 N1 Sc12 Sc12 -35.13(14) 5_657 2_657
Sc12 N1 Sc12 Sc12 128(27) 5_657 2_657
Sc12 N1 Sc12 Sc12 180.0 6 2_657
Sc56 N1 Sc12 Sc12 87.2(2) . 2_657
Sc56 N1 Sc12 Sc12 -92.8(2) 5_657 2_657
Sc56 N1 Sc12 Sc12 -32.56(15) 2_657 2_657
Sc56 N1 Sc12 Sc12 147.44(15) 6 2_657
Sc3 N1 Sc12 Sc3 180.0 5_657 .
Sc4 N1 Sc12 Sc3 -39.54(15) . .
Sc4 N1 Sc12 Sc3 140.46(15) 5_657 .
Sc12 N1 Sc12 Sc3 -57(27) 5_657 .
Sc12 N1 Sc12 Sc3 -4.41(16) 6 .
Sc12 N1 Sc12 Sc3 175.59(16) 2_657 .
Sc56 N1 Sc12 Sc3 -97.2(3) . .
Sc56 N1 Sc12 Sc3 82.8(3) 5_657 .
Sc56 N1 Sc12 Sc3 143.03(19) 2_657 .
Sc56 N1 Sc12 Sc3 -36.97(19) 6 .
Sc3 N1 Sc12 Sc56 -143.03(19) . 2_657
Sc3 N1 Sc12 Sc56 36.97(19) 5_657 2_657
Sc4 N1 Sc12 Sc56 177.43(18) . 2_657
Sc4 N1 Sc12 Sc56 -2.57(18) 5_657 2_657
Sc12 N1 Sc12 Sc56 160(27) 5_657 2_657
Sc12 N1 Sc12 Sc56 -147.44(15) 6 2_657
Sc12 N1 Sc12 Sc56 32.56(15) 2_657 2_657
Sc56 N1 Sc12 Sc56 119.8(3) . 2_657
Sc56 N1 Sc12 Sc56 -60.2(3) 5_657 2_657
Sc56 N1 Sc12 Sc56 180.0 6 2_657
Sc3 N1 Sc12 C11 -174.1(11) . .
Sc3 N1 Sc12 C11 5.9(11) 5_657 .
Sc4 N1 Sc12 C11 146.3(11) . .
Sc4 N1 Sc12 C11 -33.7(11) 5_657 .
Sc12 N1 Sc12 C11 129(27) 5_657 .
Sc12 N1 Sc12 C11 -178.5(10) 6 .
Sc12 N1 Sc12 C11 1.5(10) 2_657 .
Sc56 N1 Sc12 C11 88.7(11) . .
Sc56 N1 Sc12 C11 -91.3(11) 5_657 .
Sc56 N1 Sc12 C11 -31.1(10) 2_657 .
Sc56 N1 Sc12 C11 148.9(10) 6 .
Sc3 N1 Sc12 C22 97.8(7) . 6
Sc3 N1 Sc12 C22 -82.2(7) 5_657 6
Sc4 N1 Sc12 C22 58.3(7) . 6
Sc4 N1 Sc12 C22 -121.7(7) 5_657 6
Sc12 N1 Sc12 C22 41(27) 5_657 6
Sc12 N1 Sc12 C22 93.4(7) 6 6
Sc12 N1 Sc12 C22 -86.6(7) 2_657 6
Sc56 N1 Sc12 C22 0.6(7) . 6
Sc56 N1 Sc12 C22 -179.4(7) 5_657 6
Sc56 N1 Sc12 C22 -119.1(7) 2_657 6
Sc56 N1 Sc12 C22 60.9(7) 6 6
Sc3 N1 Sc12 Sc4 39.54(15) . .
Sc3 N1 Sc12 Sc4 -140.46(15) 5_657 .
Sc4 N1 Sc12 Sc4 180.0 5_657 .
Sc12 N1 Sc12 Sc4 -17(27) 5_657 .
Sc12 N1 Sc12 Sc4 35.13(14) 6 .
Sc12 N1 Sc12 Sc4 -144.87(14) 2_657 .
Sc56 N1 Sc12 Sc4 -57.7(3) . .
Sc56 N1 Sc12 Sc4 122.3(3) 5_657 .
Sc56 N1 Sc12 Sc4 -177.43(18) 2_657 .
Sc56 N1 Sc12 Sc4 2.57(18) 6 .
Sc3 N1 Sc12 C12 -73.5(3) . .
Sc3 N1 Sc12 C12 106.5(3) 5_657 .
Sc4 N1 Sc12 C12 -113.0(3) . .
Sc4 N1 Sc12 C12 67.0(3) 5_657 .
Sc12 N1 Sc12 C12 -130(27) 5_657 .
Sc12 N1 Sc12 C12 -77.9(3) 6 .
Sc12 N1 Sc12 C12 102.1(3) 2_657 .
Sc56 N1 Sc12 C12 -170.7(4) . .
Sc56 N1 Sc12 C12 9.3(4) 5_657 .
Sc56 N1 Sc12 C12 69.6(3) 2_657 .
Sc56 N1 Sc12 C12 -110.4(3) 6 .
Sc3 N1 Sc12 C23 -56.6(4) . 6
Sc3 N1 Sc12 C23 123.4(4) 5_657 6
Sc4 N1 Sc12 C23 -96.2(4) . 6
Sc4 N1 Sc12 C23 83.8(4) 5_657 6
Sc12 N1 Sc12 C23 -113(27) 5_657 6
Sc12 N1 Sc12 C23 -61.0(4) 6 6
Sc12 N1 Sc12 C23 119.0(4) 2_657 6
Sc56 N1 Sc12 C23 -153.8(4) . 6
Sc56 N1 Sc12 C23 26.2(4) 5_657 6
Sc56 N1 Sc12 C23 86.4(4) 2_657 6
Sc56 N1 Sc12 C23 -93.6(4) 6 6
Sc3 N1 Sc12 C10 82.3(2) . .
Sc3 N1 Sc12 C10 -97.7(2) 5_657 .
Sc4 N1 Sc12 C10 42.8(2) . .
Sc4 N1 Sc12 C10 -137.2(2) 5_657 .
Sc12 N1 Sc12 C10 26(27) 5_657 .
Sc12 N1 Sc12 C10 77.9(2) 6 .
Sc12 N1 Sc12 C10 -102.1(2) 2_657 .
Sc56 N1 Sc12 C10 -14.9(3) . .
Sc56 N1 Sc12 C10 165.1(3) 5_657 .
Sc56 N1 Sc12 C10 -134.6(3) 2_657 .
Sc56 N1 Sc12 C10 45.4(3) 6 .
Sc3 N1 Sc12 C40 152.4(3) . 6
Sc3 N1 Sc12 C40 -27.6(3) 5_657 6
Sc4 N1 Sc12 C40 112.8(3) . 6
Sc4 N1 Sc12 C40 -67.2(3) 5_657 6
Sc12 N1 Sc12 C40 96(27) 5_657 6
Sc12 N1 Sc12 C40 148.0(2) 6 6
Sc12 N1 Sc12 C40 -32.0(2) 2_657 6
Sc56 N1 Sc12 C40 55.1(3) . 6
Sc56 N1 Sc12 C40 -124.9(3) 5_657 6
Sc56 N1 Sc12 C40 -64.6(3) 2_657 6
Sc56 N1 Sc12 C40 115.4(3) 6 6
N1 Sc3 Sc12 Sc56 -74.5(2) . .
Sc12 Sc3 Sc12 Sc56 -70.1(3) 6 .
C5 Sc3 Sc12 Sc56 102.3(3) . .
C6 Sc3 Sc12 Sc56 65.2(3) . .
Sc56 Sc3 Sc12 Sc56 -44.2(2) 6 .
C4 Sc3 Sc12 Sc56 142.9(3) . .
C1 Sc3 Sc12 Sc56 99.6(3) . .
C20 Sc3 Sc12 Sc56 44.1(5) . .
C18 Sc3 Sc12 Sc56 171.0(3) . .
C19 Sc3 Sc12 Sc56 -174.9(9) . .
N1 Sc3 Sc12 Sc12 4.42(16) . 2_657
Sc12 Sc3 Sc12 Sc12 8.7(3) 6 2_657
C5 Sc3 Sc12 Sc12 -178.8(2) . 2_657
C6 Sc3 Sc12 Sc12 144.1(2) . 2_657
Sc56 Sc3 Sc12 Sc12 78.9(3) . 2_657
Sc56 Sc3 Sc12 Sc12 34.7(3) 6 2_657
C4 Sc3 Sc12 Sc12 -138.26(19) . 2_657
C1 Sc3 Sc12 Sc12 178.4(2) . 2_657
C20 Sc3 Sc12 Sc12 123.0(5) . 2_657
C18 Sc3 Sc12 Sc12 -110.1(3) . 2_657
C19 Sc3 Sc12 Sc12 -96.0(9) . 2_657
Sc12 Sc3 Sc12 N1 4.32(15) 6 .
C5 Sc3 Sc12 N1 176.8(3) . .
C6 Sc3 Sc12 N1 139.7(3) . .
Sc56 Sc3 Sc12 N1 74.5(2) . .
Sc56 Sc3 Sc12 N1 30.23(15) 6 .
C4 Sc3 Sc12 N1 -142.7(2) . .
C1 Sc3 Sc12 N1 174.02(18) . .
C20 Sc3 Sc12 N1 118.6(5) . .
C18 Sc3 Sc12 N1 -114.5(3) . .
C19 Sc3 Sc12 N1 -100.4(9) . .
N1 Sc3 Sc12 Sc56 33.24(16) . 2_657
Sc12 Sc3 Sc12 Sc56 37.6(3) 6 2_657
C5 Sc3 Sc12 Sc56 -150.0(2) . 2_657
C6 Sc3 Sc12 Sc56 172.9(3) . 2_657
Sc56 Sc3 Sc12 Sc56 107.7(3) . 2_657
Sc56 Sc3 Sc12 Sc56 63.5(3) 6 2_657
C4 Sc3 Sc12 Sc56 -109.4(2) . 2_657
C1 Sc3 Sc12 Sc56 -152.7(2) . 2_657
C20 Sc3 Sc12 Sc56 151.8(5) . 2_657
C18 Sc3 Sc12 Sc56 -81.3(3) . 2_657
C19 Sc3 Sc12 Sc56 -67.2(9) . 2_657
N1 Sc3 Sc12 C11 178.7(2) . .
Sc12 Sc3 Sc12 C11 -176.9(2) 6 .
C5 Sc3 Sc12 C11 -4.5(3) . .
C6 Sc3 Sc12 C11 -41.6(4) . .
Sc56 Sc3 Sc12 C11 -106.8(3) . .
Sc56 Sc3 Sc12 C11 -151.0(2) 6 .
C4 Sc3 Sc12 C11 36.1(3) . .
C1 Sc3 Sc12 C11 -7.2(3) . .
C20 Sc3 Sc12 C11 -62.6(6) . .
C18 Sc3 Sc12 C11 64.2(4) . .
C19 Sc3 Sc12 C11 78.3(9) . .
N1 Sc3 Sc12 C22 -164.7(2) . 6
Sc12 Sc3 Sc12 C22 -160.4(2) 6 6
C5 Sc3 Sc12 C22 12.1(3) . 6
C6 Sc3 Sc12 C22 -25.1(4) . 6
Sc56 Sc3 Sc12 C22 -90.3(3) . 6
Sc56 Sc3 Sc12 C22 -134.5(3) 6 6
C4 Sc3 Sc12 C22 52.6(3) . 6
C1 Sc3 Sc12 C22 9.3(3) . 6
C20 Sc3 Sc12 C22 -46.1(6) . 6
C18 Sc3 Sc12 C22 80.8(3) . 6
C19 Sc3 Sc12 C22 94.9(9) . 6
N1 Sc3 Sc12 Sc4 -75.94(15) . .
Sc12 Sc3 Sc12 Sc4 -71.6(2) 6 .
C5 Sc3 Sc12 Sc4 100.9(3) . .
C6 Sc3 Sc12 Sc4 63.7(3) . .
Sc56 Sc3 Sc12 Sc4 -1.5(3) . .
Sc56 Sc3 Sc12 Sc4 -45.70(19) 6 .
C4 Sc3 Sc12 Sc4 141.4(3) . .
C1 Sc3 Sc12 Sc4 98.1(2) . .
C20 Sc3 Sc12 Sc4 42.7(5) . .
C18 Sc3 Sc12 Sc4 169.6(3) . .
C19 Sc3 Sc12 Sc4 -176.3(10) . .
N1 Sc3 Sc12 C12 145.54(16) . .
Sc12 Sc3 Sc12 C12 149.9(2) 6 .
C5 Sc3 Sc12 C12 -37.7(3) . .
C6 Sc3 Sc12 C12 -74.8(3) . .
Sc56 Sc3 Sc12 C12 -140.0(3) . .
Sc56 Sc3 Sc12 C12 175.8(2) 6 .
C4 Sc3 Sc12 C12 2.9(2) . .
C1 Sc3 Sc12 C12 -40.4(2) . .
C20 Sc3 Sc12 C12 -95.8(5) . .
C18 Sc3 Sc12 C12 31.0(3) . .
C19 Sc3 Sc12 C12 45.1(9) . .
N1 Sc3 Sc12 C23 157.83(18) . 6
Sc12 Sc3 Sc12 C23 162.1(2) 6 6
C5 Sc3 Sc12 C23 -25.4(3) . 6
C6 Sc3 Sc12 C23 -62.5(3) . 6
Sc56 Sc3 Sc12 C23 -127.7(3) . 6
Sc56 Sc3 Sc12 C23 -171.9(2) 6 6
C4 Sc3 Sc12 C23 15.1(3) . 6
C1 Sc3 Sc12 C23 -28.1(2) . 6
C20 Sc3 Sc12 C23 -83.6(5) . 6
C18 Sc3 Sc12 C23 43.3(3) . 6
C19 Sc3 Sc12 C23 57.4(9) . 6
N1 Sc3 Sc12 C10 -142.81(16) . .
Sc12 Sc3 Sc12 C10 -138.5(2) 6 .
C5 Sc3 Sc12 C10 34.0(3) . .
C6 Sc3 Sc12 C10 -3.1(3) . .
Sc56 Sc3 Sc12 C10 -68.3(3) . .
Sc56 Sc3 Sc12 C10 -112.6(2) 6 .
C4 Sc3 Sc12 C10 74.5(2) . .
C1 Sc3 Sc12 C10 31.2(2) . .
C20 Sc3 Sc12 C10 -24.2(5) . .
C18 Sc3 Sc12 C10 102.7(3) . .
C19 Sc3 Sc12 C10 116.8(9) . .
N1 Sc3 Sc12 C40 -136.3(4) . 6
Sc12 Sc3 Sc12 C40 -132.0(4) 6 6
C5 Sc3 Sc12 C40 40.4(5) . 6
C6 Sc3 Sc12 C40 3.3(5) . 6
Sc56 Sc3 Sc12 C40 -61.9(5) . 6
Sc56 Sc3 Sc12 C40 -106.1(4) 6 6
C4 Sc3 Sc12 C40 81.0(5) . 6
C1 Sc3 Sc12 C40 37.7(4) . 6
C20 Sc3 Sc12 C40 -17.7(7) . 6
C18 Sc3 Sc12 C40 109.2(5) . 6
C19 Sc3 Sc12 C40 123.2(9) . 6
C12 C11 Sc12 Sc56 -160.5(3) . .
C10 C11 Sc12 Sc56 -29.2(3) . .
C39 C11 Sc12 Sc56 77.3(4) . .
C12 C11 Sc12 Sc12 114.5(3) . 2_657
C10 C11 Sc12 Sc12 -114.2(3) . 2_657
C39 C11 Sc12 Sc12 -7.7(3) . 2_657
Sc56 C11 Sc12 Sc12 -85.0(3) . 2_657
C12 C11 Sc12 N1 113.1(10) . .
C10 C11 Sc12 N1 -115.6(10) . .
C39 C11 Sc12 N1 -9.1(12) . .
Sc56 C11 Sc12 N1 -86.4(10) . .
C12 C11 Sc12 Sc3 -60.3(4) . .
C10 C11 Sc12 Sc3 71.0(3) . .
C39 C11 Sc12 Sc3 177.5(3) . .
Sc56 C11 Sc12 Sc3 100.2(3) . .
C12 C11 Sc12 Sc56 84.4(3) . 2_657
C10 C11 Sc12 Sc56 -144.3(3) . 2_657
C39 C11 Sc12 Sc56 -37.8(3) . 2_657
Sc56 C11 Sc12 Sc56 -115.1(3) . 2_657
C12 C11 Sc12 C22 -123.1(8) . 6
C10 C11 Sc12 C22 8.2(7) . 6
C39 C11 Sc12 C22 114.7(8) . 6
Sc56 C11 Sc12 C22 37.4(8) . 6
C12 C11 Sc12 Sc4 -104.6(3) . .
C10 C11 Sc12 Sc4 26.7(3) . .
C39 C11 Sc12 Sc4 133.2(3) . .
Sc56 C11 Sc12 Sc4 55.9(3) . .
C10 C11 Sc12 C12 131.3(4) . .
C39 C11 Sc12 C12 -122.2(4) . .
Sc56 C11 Sc12 C12 160.5(3) . .
C12 C11 Sc12 C23 -18.6(3) . 6
C10 C11 Sc12 C23 112.7(4) . 6
C39 C11 Sc12 C23 -140.8(5) . 6
Sc56 C11 Sc12 C23 141.9(4) . 6
C12 C11 Sc12 C10 -131.3(4) . .
C39 C11 Sc12 C10 106.5(4) . .
Sc56 C11 Sc12 C10 29.2(3) . .
C12 C11 Sc12 C40 153.7(5) . 6
C10 C11 Sc12 C40 -75.0(4) . 6
C39 C11 Sc12 C40 31.5(3) . 6
Sc56 C11 Sc12 C40 -45.8(4) . 6
N1 Sc4 Sc12 Sc56 -95.6(3) . .
Sc12 Sc4 Sc12 Sc56 -124.3(3) 6 .
Sc12 Sc4 Sc12 Sc56 -95.6(3) 5_657 .
Sc12 Sc4 Sc12 Sc56 -63.5(3) 2_657 .
N1 Sc4 Sc12 Sc12 -32.12(11) . 2_657
Sc12 Sc4 Sc12 Sc12 -60.86(18) 6 2_657
Sc12 Sc4 Sc12 Sc12 -32.12(11) 5_657 2_657
Sc12 Sc4 Sc12 N1 -28.74(9) 6 .
Sc12 Sc4 Sc12 N1 0.0 5_657 .
Sc12 Sc4 Sc12 N1 32.12(11) 2_657 .
N1 Sc4 Sc12 Sc3 82.64(17) . .
Sc12 Sc4 Sc12 Sc3 53.91(17) 6 .
Sc12 Sc4 Sc12 Sc3 82.64(17) 5_657 .
Sc12 Sc4 Sc12 Sc3 114.77(19) 2_657 .
N1 Sc4 Sc12 Sc56 -2.47(17) . 2_657
Sc12 Sc4 Sc12 Sc56 -31.2(2) 6 2_657
Sc12 Sc4 Sc12 Sc56 -2.47(17) 5_657 2_657
Sc12 Sc4 Sc12 Sc56 29.65(15) 2_657 2_657
N1 Sc4 Sc12 C11 -173.2(2) . .
Sc12 Sc4 Sc12 C11 158.08(19) 6 .
Sc12 Sc4 Sc12 C11 -173.2(2) 5_657 .
Sc12 Sc4 Sc12 C11 -141.1(3) 2_657 .
N1 Sc4 Sc12 C22 -167.70(19) . 6
Sc12 Sc4 Sc12 C22 163.56(19) 6 6
Sc12 Sc4 Sc12 C22 -167.70(19) 5_657 6
Sc12 Sc4 Sc12 C22 -135.6(2) 2_657 6
N1 Sc4 Sc12 C12 137.7(2) . .
Sc12 Sc4 Sc12 C12 109.0(2) 6 .
Sc12 Sc4 Sc12 C12 137.7(2) 5_657 .
Sc12 Sc4 Sc12 C12 169.9(3) 2_657 .
N1 Sc4 Sc12 C23 149.2(2) . 6
Sc12 Sc4 Sc12 C23 120.5(2) 6 6
Sc12 Sc4 Sc12 C23 149.2(2) 5_657 6
Sc12 Sc4 Sc12 C23 -178.6(3) 2_657 6
N1 Sc4 Sc12 C10 -157.09(14) . .
Sc12 Sc4 Sc12 C10 174.17(15) 6 .
Sc12 Sc4 Sc12 C10 -157.09(14) 5_657 .
Sc12 Sc4 Sc12 C10 -124.97(17) 2_657 .
N1 Sc4 Sc12 C40 -127.54(19) . 6
Sc12 Sc4 Sc12 C40 -156.28(18) 6 6
Sc12 Sc4 Sc12 C40 -127.54(19) 5_657 6
Sc12 Sc4 Sc12 C40 -95.4(2) 2_657 6
C13 C12 Sc12 Sc56 151.1(4) . .
C11 C12 Sc12 Sc56 28.9(5) . .
C2 C12 Sc12 Sc56 -92.5(5) . .
C13 C12 Sc12 Sc12 39.1(4) . 2_657
C11 C12 Sc12 Sc12 -83.1(3) . 2_657
C2 C12 Sc12 Sc12 155.5(3) . 2_657
C13 C12 Sc12 N1 -42.4(4) . .
C11 C12 Sc12 N1 -164.6(3) . .
C2 C12 Sc12 N1 74.0(4) . .
C13 C12 Sc12 Sc3 -101.6(3) . .
C11 C12 Sc12 Sc3 136.1(3) . .
C2 C12 Sc12 Sc3 14.8(3) . .
C13 C12 Sc12 Sc56 14.0(3) . 2_657
C11 C12 Sc12 Sc56 -108.3(3) . 2_657
C2 C12 Sc12 Sc56 130.4(3) . 2_657
C13 C12 Sc12 C11 122.3(4) . .
C2 C12 Sc12 C11 -121.4(4) . .
C13 C12 Sc12 C22 140.3(4) . 6
C11 C12 Sc12 C22 18.0(3) . 6
C2 C12 Sc12 C22 -103.3(4) . 6
C13 C12 Sc12 Sc4 -129.7(3) . .
C11 C12 Sc12 Sc4 108.0(3) . .
C2 C12 Sc12 Sc4 -13.4(4) . .
C13 C12 Sc12 C23 175.3(11) . 6
C11 C12 Sc12 C23 53.1(9) . 6
C2 C12 Sc12 C23 -68.3(9) . 6
C13 C12 Sc12 C10 152.3(4) . .
C11 C12 Sc12 C10 30.0(3) . .
C2 C12 Sc12 C10 -91.3(3) . .
C13 C12 Sc12 C40 106.6(3) . 6
C11 C12 Sc12 C40 -15.7(3) . 6
C2 C12 Sc12 C40 -137.0(3) . 6
C11 C10 Sc12 Sc56 149.7(4) . .
C37 C10 Sc12 Sc56 37.3(3) . .
C9 C10 Sc12 Sc56 -85.0(4) . .
C11 C10 Sc12 Sc12 83.8(3) . 2_657
C37 C10 Sc12 Sc12 -28.6(3) . 2_657
C9 C10 Sc12 Sc12 -151.0(3) . 2_657
Sc56 C10 Sc12 Sc12 -65.9(3) . 2_657
C11 C10 Sc12 N1 165.1(2) . .
C37 C10 Sc12 N1 52.7(4) . .
C9 C10 Sc12 N1 -69.7(4) . .
Sc56 C10 Sc12 N1 15.4(3) . .
C11 C10 Sc12 Sc3 -129.3(3) . .
C37 C10 Sc12 Sc3 118.3(3) . .
C9 C10 Sc12 Sc3 -4.0(3) . .
Sc56 C10 Sc12 Sc3 81.0(3) . .
C11 C10 Sc12 Sc56 56.5(4) . 2_657
C37 C10 Sc12 Sc56 -55.9(4) . 2_657
C9 C10 Sc12 Sc56 -178.2(3) . 2_657
Sc56 C10 Sc12 Sc56 -93.2(3) . 2_657
C37 C10 Sc12 C11 -112.4(4) . .
C9 C10 Sc12 C11 125.3(4) . .
Sc56 C10 Sc12 C11 -149.7(4) . .
C11 C10 Sc12 C22 -5.8(5) . 6
C37 C10 Sc12 C22 -118.2(6) . 6
C9 C10 Sc12 C22 119.4(6) . 6
Sc56 C10 Sc12 C22 -155.5(5) . 6
C11 C10 Sc12 Sc4 -159.9(3) . .
C37 C10 Sc12 Sc4 87.7(3) . .
C9 C10 Sc12 Sc4 -34.7(3) . .
Sc56 C10 Sc12 Sc4 50.4(3) . .
C11 C10 Sc12 C12 -29.5(3) . .
C37 C10 Sc12 C12 -141.8(3) . .
C9 C10 Sc12 C12 95.8(3) . .
Sc56 C10 Sc12 C12 -179.2(3) . .
C11 C10 Sc12 C23 -35.1(3) . 6
C37 C10 Sc12 C23 -147.4(4) . 6
C9 C10 Sc12 C23 90.2(3) . 6
Sc56 C10 Sc12 C23 175.2(3) . 6
C11 C10 Sc12 C40 55.0(3) . 6
C37 C10 Sc12 C40 -57.3(3) . 6
C9 C10 Sc12 C40 -179.7(4) . 6
Sc56 C10 Sc12 C40 -94.6(4) . 6
